data_1571567
loop_
_publ_author_name
'Liu, Yu'
'Coles, Nathan T.'
'Cajiao, Nathalia'
'Taylor, Laurence J.'
'Davies, E. Stephen'
'Barbour, Alistair'
'Morgan, Patrick J.'
'Butler, Kevin'
'Pointer-Gleadhill, Ben'
'Argent, Stephen P.'
'McMaster, Jonathan'
'Neidig, Michael L.'
'Robinson, David'
'Kays, Deborah L.'

_publ_section_title
;
 Mechanistic investigations of the Fe(ii) mediated synthesis of
 squaraines.
;
_journal_issue 25
_journal_name_full 'Chemical science'
_journal_page_first 9599
_journal_page_last 9611
_journal_paper_doi 10.1039/d4sc01286k
_journal_volume 15
_journal_year 2024
_chemical_formula_moiety 'C53 H50 Fe O5, C4 H10 O'
_chemical_formula_sum 'C57 H60 Fe O6'
_chemical_formula_weight 896.90
_space_group_crystal_system triclinic
_space_group_IT_number 2
_space_group_name_Hall '-P 1'
_space_group_name_H-M_alt 'P -1'
_atom_sites_solution_hydrogens geom
_atom_sites_solution_primary dual
_atom_sites_solution_secondary difmap
_audit_creation_date 2023-03-01
_audit_creation_method
;
Olex2 1.5
(compiled 2023.02.24 svn.rf166f9f3 for OlexSys, GUI svn.r6725)
;
_audit_update_record
;
2024-02-21 deposited with the CCDC.	2024-05-07 downloaded from the CCDC.
;
_cell_angle_alpha 93.1460(10)
_cell_angle_beta 92.4990(10)
_cell_angle_gamma 98.6370(10)
_cell_formula_units_Z 4
_cell_length_a 12.19110(10)
_cell_length_b 12.24350(10)
_cell_length_c 32.9680(2)
_cell_measurement_reflns_used 39123
_cell_measurement_temperature 100(2)
_cell_measurement_theta_max 34.22982693586545
_cell_measurement_theta_min 0.6003119501041706
_cell_volume 4851.02(7)
_computing_data_collection 'GDA - generic data acquisition software'
_computing_molecular_graphics 'Olex2 1.5 (Dolomanov et al., 2009)'
_computing_publication_material 'Olex2 1.5 (Dolomanov et al., 2009)'
_computing_structure_refinement 'SHELXL 2019/2 (Sheldrick, 2015)'
_computing_structure_solution 'SHELXT 2018/2 (Sheldrick, 2018)'
_diffrn_ambient_environment 'N2 gas'
_diffrn_ambient_temperature 100(2)
_diffrn_crystal_treatment 'flash frozen in gaseous N2'
_diffrn_detector 'Photon counting pixel array'
_diffrn_detector_type 'Dectris PILATUS 2M'
_diffrn_measured_fraction_theta_full 0.990
_diffrn_measured_fraction_theta_max 0.982
_diffrn_measurement_device 'Fixed \c 3-circle diffractometer'
_diffrn_measurement_device_type 'Fluid Film Devices'
_diffrn_measurement_method 'shutterless scans'
_diffrn_measurement_specimen_support 'MiTeGen micromount'
_diffrn_radiation_monochromator 'Silicon 111'
_diffrn_radiation_type Synchrotron
_diffrn_radiation_wavelength 0.6889
_diffrn_reflns_av_R_equivalents 0.0903
_diffrn_reflns_av_unetI/netI 0.0930
_diffrn_reflns_Laue_measured_fraction_full 0.990
_diffrn_reflns_Laue_measured_fraction_max 0.982
_diffrn_reflns_limit_h_max 17
_diffrn_reflns_limit_h_min -17
_diffrn_reflns_limit_k_max 17
_diffrn_reflns_limit_k_min -17
_diffrn_reflns_limit_l_max 47
_diffrn_reflns_limit_l_min -47
_diffrn_reflns_number 82643
_diffrn_reflns_point_group_measured_fraction_full 0.990
_diffrn_reflns_point_group_measured_fraction_max 0.982
_diffrn_reflns_theta_full 24.415
_diffrn_reflns_theta_max 29.477
_diffrn_reflns_theta_min 1.634
_diffrn_source Synchrotron
_diffrn_source_details 'Allan et al. (2017)'
_diffrn_source_type 'Diamond Light Source Beamline I19-1'
_exptl_absorpt_coefficient_mu 0.334
_exptl_absorpt_correction_T_max 1.0
_exptl_absorpt_correction_T_min 0.9950431494183916
_exptl_absorpt_correction_type empirical
_exptl_absorpt_process_details
;
CCP4 7.1.018: AIMLESS, version 0.7.7 : 23/04/21
Scaling & analysis of unmerged intensities, absorption correction using spherical harmonics
;
_exptl_crystal_colour 'reddish orange'
_exptl_crystal_colour_modifier reddish
_exptl_crystal_colour_primary orange
_exptl_crystal_density_diffrn 1.228
_exptl_crystal_description block
_exptl_crystal_F_000 1904
_exptl_crystal_size_max 0.08
_exptl_crystal_size_mid 0.04
_exptl_crystal_size_min 0.03
_refine_diff_density_max 1.176
_refine_diff_density_min -1.048
_refine_diff_density_rms 0.078
_refine_ls_extinction_method none
_refine_ls_goodness_of_fit_ref 1.105
_refine_ls_hydrogen_treatment constr
_refine_ls_matrix_type full
_refine_ls_number_parameters 1177
_refine_ls_number_reflns 29130
_refine_ls_number_restraints 1016
_refine_ls_restrained_S_all 1.091
_refine_ls_R_factor_all 0.0712
_refine_ls_R_factor_gt 0.0596
_refine_ls_shift/su_max 0.010
_refine_ls_shift/su_mean 0.000
_refine_ls_structure_factor_coef Fsqd
_refine_ls_weighting_details 'w=1/[\s^2^(Fo^2^)+(0.0711P)^2^+0.7199P] where P=(Fo^2^+2Fc^2^)/3'
_refine_ls_weighting_scheme calc
_refine_ls_wR_factor_gt 0.1673
_refine_ls_wR_factor_ref 0.1754
_reflns_Friedel_coverage 0.000
_reflns_number_gt 23028
_reflns_number_total 29130
_reflns_threshold_expression 'I > 2\s(I)'
_cod_data_source_file d4sc01286k15.cif
_cod_data_source_block 4Mes_Et2O
_cod_depositor_comments 'Adding full bibliography for 1571567--1571581.cif.'
_cod_original_cell_volume 4851.01(5)
_cod_database_code 1571567
_nottingham_internal_coll_name FENCLD
_nottingham_internal_coll_number 19172
_nottingham_internal_coll_client NTC/DLK
_nottingham_internal_coll_type custom
_nottingham_internal_coll_frame_method 'fine \w scans'
_nottingham_internal_coll_frame_time 0.2
_nottingham_internal_coll_frame_width 0.01
_nottingham_internal_coll_user pczspa
_nottingham_internal_coll_date 09/05/2022
_nottingham_internal_coll_location DLS
_nottingham_internal_coll_instrument i19-EH1
_nottingham_internal_process_date 09/05/2022
_nottingham_internal_process_user pczspa
_nottingham_internal_solution_date 11/05/2022
_nottingham_internal_solution_user pczspa
_nottingham_internal_self_archive_date 20/07/2022
_nottingham_internal_self_validation_date 19/07/2022
_nottingham_internal_self_validation_user pczntc
_shelx_shelxl_version_number 2019/2
_shelx_space_group_comment
;
The symmetry employed for this shelxl refinement is uniquely defined
by the following loop, which should always be used as a source of
symmetry information in preference to the above space-group names.
They are only intended as comments.
;
_shelx_estimated_absorpt_t_max 0.990
_shelx_estimated_absorpt_t_min 0.974
_olex2_refinement_description
;
1. Rigid body (RIGU) restrains
 All non-hydrogen atoms
 with sigma for 1-2 distances of 0.004 and sigma for 1-3 distances of 0.004
2.a Secondary CH2 refined with riding coordinates:
 C107(H10J,H10K), C109(H10O,H10P), C111(H11D,H11E), C113(H11I,H11J)
2.b Me refined with riding coordinates:
 C93(H93A,H93B,H93C), C101(H10A,H10B,H10C), C112(H11F,H11G,H11H), C114(H11K,
 H11L,H11M)
2.c Aromatic/amide H refined with riding coordinates:
 C5(H5), C6(H6), C7(H7), C11(H11), C13(H13), C20(H20), C22(H22), C29(H29),
 C30(H30), C31(H31), C35(H35), C37(H37), C44(H44), C46(H46), C66(H66), C58(H58),
  C59(H59), C60(H60), C64(H64), C73(H73), C75(H75), C82(H82), C83(H83),
 C84(H84), C88(H88), C90(H90), C97(H97), C99(H99)
2.d Idealised Me refined as rotating group:
 C15(H15A,H15B,H15C), C16(H16A,H16B,H16C), C17(H17A,H17B,H17C), C24(H24A,H24B,
 H24C), C25(H25A,H25B,H25C), C26(H26A,H26B,H26C), C39(H39A,H39B,H39C), C40(H40A,
 H40B,H40C), C41(H41A,H41B,H41C), C48(H48A,H48B,H48C), C49(H49A,H49B,H49C),
 C50(H50A,H50B,H50C), C68(H68A,H68B,H68C), C69(H69A,H69B,H69C), C70(H70A,H70B,
 H70C), C77(H77A,H77B,H77C), C78(H78A,H78B,H78C), C79(H79A,H79B,H79C), C92(H92A,
 H92B,H92C), C94(H94A,H94B,H94C), C102(H10D,H10E,H10F), C103(H10G,H10H,H10I),
 C108(H10L,H10M,H10N), C110(H11A,H11B,H11C)
;
_olex2_submission_special_instructions 'No special instructions were received'

loop_
_space_group_symop_operation_xyz
'x, y, z'
'-x, -y, -z'

loop_
_atom_site_label
_atom_site_type_symbol
_atom_site_fract_x
_atom_site_fract_y
_atom_site_fract_z
_atom_site_U_iso_or_equiv
_atom_site_adp_type
_atom_site_occupancy
_atom_site_site_symmetry_order
_atom_site_calc_flag
_atom_site_refinement_flags_posn
_atom_site_refinement_flags_adp
_atom_site_refinement_flags_occupancy
_atom_site_disorder_assembly
_atom_site_disorder_group
Fe1 Fe 0.80354(2) 0.10578(2) 0.59607(2) 0.01724(6) Uani 1 1 d . . . . .
O1 O 0.64224(9) 0.05869(8) 0.59779(3) 0.0178(2) Uani 1 1 d . . . . .
O2 O 0.64320(8) 0.23915(8) 0.60800(3) 0.01593(19) Uani 1 1 d . . . . .
O3 O 0.85487(13) -0.07634(14) 0.64615(5) 0.0478(4) Uani 1 1 d . . . . .
O4 O 0.85330(11) -0.00239(10) 0.51744(4) 0.0293(3) Uani 1 1 d . . . . .
O5 O 1.03460(10) 0.20234(12) 0.60954(4) 0.0359(3) Uani 1 1 d . . . . .
C1 C 0.76189(12) 0.24341(12) 0.60273(4) 0.0168(3) Uani 1 1 d . . . . .
C2 C 0.58960(12) 0.13666(12) 0.60543(4) 0.0152(2) Uani 1 1 d . . . . .
C3 C 0.81140(12) 0.36270(12) 0.60335(4) 0.0184(3) Uani 1 1 d . . . . .
C4 C 0.86242(12) 0.40506(13) 0.56832(4) 0.0194(3) Uani 1 1 d . . . . .
C5 C 0.90073(14) 0.51835(14) 0.56745(5) 0.0256(3) Uani 1 1 d . . . . .
H5 H 0.933532 0.546425 0.543779 0.031 Uiso 1 1 calc R U . . .
C6 C 0.89150(15) 0.59018(14) 0.60061(5) 0.0283(3) Uani 1 1 d . . . . .
H6 H 0.914682 0.667455 0.599247 0.034 Uiso 1 1 calc R U . . .
C7 C 0.84842(14) 0.54887(13) 0.63568(5) 0.0250(3) Uani 1 1 d . . . . .
H7 H 0.845272 0.598123 0.658740 0.030 Uiso 1 1 calc R U . . .
C8 C 0.80917(12) 0.43574(13) 0.63801(5) 0.0200(3) Uani 1 1 d . . . . .
C9 C 0.88069(12) 0.33423(12) 0.53122(4) 0.0187(3) Uani 1 1 d . . . . .
C10 C 0.79211(13) 0.29166(12) 0.50327(4) 0.0188(3) Uani 1 1 d . . . . .
C11 C 0.81248(14) 0.22682(13) 0.46905(5) 0.0219(3) Uani 1 1 d . . . . .
H11 H 0.752908 0.200056 0.449814 0.026 Uiso 1 1 calc R U . . .
C12 C 0.91748(15) 0.20027(13) 0.46232(5) 0.0240(3) Uani 1 1 d . . . . .
C13 C 1.00552(14) 0.24792(14) 0.48906(5) 0.0249(3) Uani 1 1 d . . . . .
H13 H 1.078277 0.232950 0.484319 0.030 Uiso 1 1 calc R U . . .
C14 C 0.98925(13) 0.31740(14) 0.52278(5) 0.0227(3) Uani 1 1 d . . . . .
C15 C 0.67595(13) 0.31594(14) 0.50917(5) 0.0245(3) Uani 1 1 d . . . . .
H15A H 0.634933 0.257132 0.524026 0.037 Uiso 1 1 calc R U . . .
H15B H 0.637895 0.319414 0.482571 0.037 Uiso 1 1 calc R U . . .
H15C H 0.679570 0.387033 0.524729 0.037 Uiso 1 1 calc R U . . .
C16 C 0.93479(18) 0.11913(15) 0.42786(6) 0.0344(4) Uani 1 1 d . . . . .
H16A H 0.928202 0.044453 0.437702 0.052 Uiso 1 1 calc R U . . .
H16B H 1.008937 0.139720 0.417685 0.052 Uiso 1 1 calc R U . . .
H16C H 0.878470 0.120567 0.405840 0.052 Uiso 1 1 calc R U . . .
C17 C 1.09105(14) 0.37520(18) 0.54772(6) 0.0329(4) Uani 1 1 d . . . . .
H17A H 1.114496 0.448320 0.537530 0.049 Uiso 1 1 calc R U . . .
H17B H 1.151379 0.330927 0.545441 0.049 Uiso 1 1 calc R U . . .
H17C H 1.073071 0.383703 0.576290 0.049 Uiso 1 1 calc R U . . .
C18 C 0.77480(13) 0.40351(12) 0.67951(4) 0.0190(3) Uani 1 1 d . . . . .
C19 C 0.85227(14) 0.36652(14) 0.70655(5) 0.0236(3) Uani 1 1 d . . . . .
C20 C 0.82711(14) 0.35410(14) 0.74700(5) 0.0248(3) Uani 1 1 d . . . . .
H20 H 0.879658 0.328978 0.764982 0.030 Uiso 1 1 calc R U . . .
C21 C 0.72777(15) 0.37723(13) 0.76192(5) 0.0237(3) Uani 1 1 d . . . . .
C22 C 0.65191(14) 0.41385(13) 0.73499(5) 0.0225(3) Uani 1 1 d . . . . .
H22 H 0.583307 0.429765 0.744569 0.027 Uiso 1 1 calc R U . . .
C23 C 0.67431(13) 0.42774(12) 0.69422(5) 0.0199(3) Uani 1 1 d . . . . .
C24 C 0.96286(16) 0.3419(2) 0.69292(6) 0.0376(4) Uani 1 1 d . . . . .
H24A H 0.952532 0.269727 0.677706 0.056 Uiso 1 1 calc R U . . .
H24B H 1.013389 0.340504 0.716771 0.056 Uiso 1 1 calc R U . . .
H24C H 0.994569 0.399401 0.675424 0.056 Uiso 1 1 calc R U . . .
C25 C 0.70122(18) 0.35937(15) 0.80564(5) 0.0323(4) Uani 1 1 d . . . . .
H25A H 0.671649 0.281261 0.808282 0.049 Uiso 1 1 calc R U . . .
H25B H 0.645781 0.405394 0.813805 0.049 Uiso 1 1 calc R U . . .
H25C H 0.769005 0.379865 0.823178 0.049 Uiso 1 1 calc R U . . .
C26 C 0.58836(15) 0.46551(15) 0.66644(5) 0.0294(4) Uani 1 1 d . . . . .
H26A H 0.624695 0.521022 0.649074 0.044 Uiso 1 1 calc R U . . .
H26B H 0.534719 0.498072 0.682730 0.044 Uiso 1 1 calc R U . . .
H26C H 0.549629 0.402069 0.649412 0.044 Uiso 1 1 calc R U . . .
C27 C 0.47103(12) 0.11879(11) 0.61578(4) 0.0151(2) Uani 1 1 d . . . . .
C28 C 0.38964(12) 0.16889(12) 0.59532(4) 0.0173(3) Uani 1 1 d . . . . .
C29 C 0.28220(13) 0.15515(13) 0.60927(5) 0.0213(3) Uani 1 1 d . . . . .
H29 H 0.226927 0.189832 0.596142 0.026 Uiso 1 1 calc R U . . .
C30 C 0.25474(13) 0.09135(13) 0.64216(5) 0.0213(3) Uani 1 1 d . . . . .
H30 H 0.182335 0.085724 0.652171 0.026 Uiso 1 1 calc R U . . .
C31 C 0.33356(12) 0.03612(12) 0.66020(4) 0.0192(3) Uani 1 1 d . . . . .
H31 H 0.313476 -0.010185 0.681720 0.023 Uiso 1 1 calc R U . . .
C32 C 0.44173(12) 0.04751(11) 0.64724(4) 0.0159(3) Uani 1 1 d . . . . .
C33 C 0.40210(12) 0.21719(12) 0.55463(4) 0.0177(3) Uani 1 1 d . . . . .
C34 C 0.39774(13) 0.14140(12) 0.52055(5) 0.0195(3) Uani 1 1 d . . . . .
C35 C 0.39036(13) 0.17935(14) 0.48152(5) 0.0230(3) Uani 1 1 d . . . . .
H35 H 0.388040 0.128338 0.458610 0.028 Uiso 1 1 calc R U . . .
C36 C 0.38631(13) 0.29060(14) 0.47542(5) 0.0249(3) Uani 1 1 d . . . . .
C37 C 0.39111(13) 0.36356(13) 0.50922(5) 0.0242(3) Uani 1 1 d . . . . .
H37 H 0.390097 0.439725 0.505350 0.029 Uiso 1 1 calc R U . . .
C38 C 0.39741(12) 0.32918(12) 0.54889(5) 0.0206(3) Uani 1 1 d . . . . .
C39 C 0.38926(15) 0.01868(13) 0.52600(5) 0.0241(3) Uani 1 1 d . . . . .
H39A H 0.458469 0.003312 0.539162 0.036 Uiso 1 1 calc R U . . .
H39B H 0.376681 -0.021995 0.499354 0.036 Uiso 1 1 calc R U . . .
H39C H 0.327125 -0.004838 0.543007 0.036 Uiso 1 1 calc R U . . .
C40 C 0.37525(17) 0.32991(17) 0.43299(6) 0.0355(4) Uani 1 1 d . . . . .
H40A H 0.332076 0.391300 0.433375 0.053 Uiso 1 1 calc R U . . .
H40B H 0.337230 0.268891 0.414657 0.053 Uiso 1 1 calc R U . . .
H40C H 0.449265 0.355043 0.423427 0.053 Uiso 1 1 calc R U . . .
C41 C 0.39439(17) 0.41249(14) 0.58403(6) 0.0321(4) Uani 1 1 d . . . . .
H41A H 0.375267 0.373658 0.608570 0.048 Uiso 1 1 calc R U . . .
H41B H 0.338466 0.459684 0.577773 0.048 Uiso 1 1 calc R U . . .
H41C H 0.467479 0.458326 0.588604 0.048 Uiso 1 1 calc R U . . .
C42 C 0.51966(12) -0.02179(12) 0.66621(4) 0.0166(3) Uani 1 1 d . . . . .
C43 C 0.59654(13) 0.02132(12) 0.69780(4) 0.0186(3) Uani 1 1 d . . . . .
C44 C 0.66528(14) -0.04759(14) 0.71482(5) 0.0230(3) Uani 1 1 d . . . . .
H44 H 0.718318 -0.017910 0.736063 0.028 Uiso 1 1 calc R U . . .
C45 C 0.65833(15) -0.15797(14) 0.70163(5) 0.0252(3) Uani 1 1 d . . . . .
C46 C 0.57797(15) -0.20036(13) 0.67117(5) 0.0234(3) Uani 1 1 d . . . . .
H46 H 0.570329 -0.276549 0.662525 0.028 Uiso 1 1 calc R U . . .
C47 C 0.50847(13) -0.13451(12) 0.65299(4) 0.0199(3) Uani 1 1 d . . . . .
C48 C 0.60650(15) 0.14024(13) 0.71358(5) 0.0258(3) Uani 1 1 d . . . . .
H48A H 0.647462 0.187953 0.694635 0.039 Uiso 1 1 calc R U . . .
H48B H 0.646376 0.149895 0.740304 0.039 Uiso 1 1 calc R U . . .
H48C H 0.532142 0.160346 0.716086 0.039 Uiso 1 1 calc R U . . .
C49 C 0.73756(18) -0.22947(17) 0.71901(6) 0.0365(4) Uani 1 1 d . . . . .
H49A H 0.697077 -0.303307 0.722809 0.055 Uiso 1 1 calc R U . . .
H49B H 0.770239 -0.195745 0.745278 0.055 Uiso 1 1 calc R U . . .
H49C H 0.796706 -0.235677 0.700201 0.055 Uiso 1 1 calc R U . . .
C50 C 0.42442(15) -0.18346(13) 0.61955(5) 0.0253(3) Uani 1 1 d . . . . .
H50A H 0.351452 -0.164216 0.625642 0.038 Uiso 1 1 calc R U . . .
H50B H 0.420174 -0.264154 0.617597 0.038 Uiso 1 1 calc R U . . .
H50C H 0.446941 -0.153841 0.593650 0.038 Uiso 1 1 calc R U . . .
C51 C 0.83165(14) -0.00776(15) 0.62686(5) 0.0280(3) Uani 1 1 d . . . . .
C52 C 0.82781(13) 0.03679(13) 0.54709(5) 0.0220(3) Uani 1 1 d . . . . .
C53 C 0.94305(14) 0.16561(14) 0.60323(5) 0.0254(3) Uani 1 1 d . . . . .
Fe2 Fe 0.26039(2) 0.83124(2) 0.88698(2) 0.02917(7) Uani 1 1 d . . . . .
O6 O 0.09960(11) 0.78671(11) 0.88284(4) 0.0293(3) Uani 1 1 d . . . . .
O7 O 0.10760(9) 0.92112(10) 0.84036(3) 0.0247(2) Uani 1 1 d . . . . .
O8 O 0.27770(15) 0.89674(19) 0.97523(5) 0.0617(5) Uani 1 1 d . . . . .
O9 O 0.28976(17) 0.59546(16) 0.89359(7) 0.0643(5) Uani 1 1 d . . . . .
O10 O 0.49507(12) 0.88166(15) 0.87344(4) 0.0455(4) Uani 1 1 d . . . . .
C66 C 0.27231(15) 0.78207(15) 0.71621(5) 0.0281(3) Uani 1 1 d . . . . .
H66 H 0.320700 0.730073 0.710139 0.034 Uiso 1 1 calc R U . . .
C54 C 0.22638(13) 0.93302(16) 0.85128(5) 0.0260(3) Uani 1 1 d . . . . .
C55 C 0.05009(14) 0.84154(14) 0.85951(5) 0.0245(3) Uani 1 1 d . . . . .
C56 C 0.28207(13) 1.03032(15) 0.83071(5) 0.0244(3) Uani 1 1 d . . . . .
C57 C 0.27371(14) 1.03401(15) 0.78770(5) 0.0246(3) Uani 1 1 d . . . . .
C58 C 0.32116(15) 1.12967(15) 0.76950(5) 0.0270(3) Uani 1 1 d . . . . .
H58 H 0.313177 1.132519 0.740801 0.032 Uiso 1 1 calc R U . . .
C59 C 0.37913(16) 1.21968(15) 0.79223(5) 0.0295(4) Uani 1 1 d . . . . .
H59 H 0.409228 1.284534 0.779540 0.035 Uiso 1 1 calc R U . . .
C60 C 0.39255(15) 1.21346(16) 0.83408(5) 0.0292(3) Uani 1 1 d . . . . .
H60 H 0.434583 1.274088 0.849799 0.035 Uiso 1 1 calc R U . . .
C61 C 0.34606(14) 1.12076(16) 0.85365(5) 0.0273(3) Uani 1 1 d . . . . .
C62 C 0.23091(14) 0.93804(15) 0.75822(5) 0.0249(3) Uani 1 1 d . . . . .
C63 C 0.13136(14) 0.93480(17) 0.73432(5) 0.0307(4) Uani 1 1 d . . . . .
C64 C 0.10513(16) 0.85517(18) 0.70215(6) 0.0356(4) Uani 1 1 d . . . . .
H64 H 0.037934 0.853614 0.686261 0.043 Uiso 1 1 calc R U . . .
C65 C 0.17464(16) 0.77741(17) 0.69249(6) 0.0337(4) Uani 1 1 d . . . . .
C67 C 0.30200(14) 0.86080(14) 0.74880(5) 0.0238(3) Uani 1 1 d . . . . .
C68 C 0.05579(18) 1.0192(2) 0.74282(7) 0.0447(5) Uani 1 1 d . . . . .
H68A H 0.085892 1.089154 0.731497 0.067 Uiso 1 1 calc R U . . .
H68B H 0.050649 1.031062 0.772272 0.067 Uiso 1 1 calc R U . . .
H68C H -0.018319 0.992229 0.730218 0.067 Uiso 1 1 calc R U . . .
C69 C 0.1451(2) 0.69034(19) 0.65793(6) 0.0439(5) Uani 1 1 d . . . . .
H69A H 0.209844 0.653999 0.652555 0.066 Uiso 1 1 calc R U . . .
H69B H 0.122888 0.725284 0.633479 0.066 Uiso 1 1 calc R U . . .
H69C H 0.083572 0.635221 0.665337 0.066 Uiso 1 1 calc R U . . .
C70 C 0.41248(14) 0.86360(15) 0.77156(5) 0.0266(3) Uani 1 1 d . . . . .
H70A H 0.401101 0.827167 0.797103 0.040 Uiso 1 1 calc R U . . .
H70B H 0.447265 0.940650 0.777485 0.040 Uiso 1 1 calc R U . . .
H70C H 0.460885 0.824793 0.754870 0.040 Uiso 1 1 calc R U . . .
C71 C 0.36802(15) 1.12753(18) 0.89892(5) 0.0329(4) Uani 1 1 d . . . . .
C72 C 0.47798(16) 1.1325(2) 0.91523(6) 0.0395(5) Uani 1 1 d . . . . .
C73 C 0.4984(2) 1.1465(3) 0.95737(7) 0.0554(7) Uani 1 1 d . . . . .
H73 H 0.571913 1.146991 0.968322 0.066 Uiso 1 1 calc R U . . .
C74 C 0.4153(2) 1.1596(3) 0.98370(7) 0.0628(8) Uani 1 1 d . . . . .
C75 C 0.3080(2) 1.1583(3) 0.96697(6) 0.0534(6) Uani 1 1 d . . . . .
H75 H 0.250307 1.168889 0.984584 0.064 Uiso 1 1 calc R U . . .
C76 C 0.28270(17) 1.1421(2) 0.92529(6) 0.0388(5) Uani 1 1 d . . . . .
C77 C 0.57601(17) 1.1279(2) 0.88880(7) 0.0472(5) Uani 1 1 d . . . . .
H77A H 0.609856 1.203316 0.883654 0.071 Uiso 1 1 calc R U . . .
H77B H 0.550543 1.086965 0.862894 0.071 Uiso 1 1 calc R U . . .
H77C H 0.631014 1.090467 0.902768 0.071 Uiso 1 1 calc R U . . .
C78 C 0.4396(3) 1.1729(4) 1.02941(8) 0.0940(13) Uani 1 1 d . . . . .
H78A H 0.381823 1.208393 1.042181 0.141 Uiso 1 1 calc R U . . .
H78B H 0.512085 1.218969 1.035396 0.141 Uiso 1 1 calc R U . . .
H78C H 0.440654 1.099981 1.040144 0.141 Uiso 1 1 calc R U . . .
C79 C 0.16453(17) 1.1420(2) 0.90970(6) 0.0463(5) Uani 1 1 d . . . . .
H79A H 0.163078 1.153117 0.880488 0.069 Uiso 1 1 calc R U . . .
H79B H 0.133977 1.201851 0.924079 0.069 Uiso 1 1 calc R U . . .
H79C H 0.119737 1.070812 0.914416 0.069 Uiso 1 1 calc R U . . .
C80 C -0.07173(14) 0.81243(14) 0.84977(5) 0.0256(3) Uani 1 1 d . . . . .
C81 C -0.14499(14) 0.88984(15) 0.85647(6) 0.0294(4) Uani 1 1 d . . . . .
C82 C -0.25723(15) 0.85811(17) 0.84370(7) 0.0375(4) Uani 1 1 d . . . . .
H82 H -0.307660 0.909502 0.847339 0.045 Uiso 1 1 calc R U . . .
C83 C -0.29570(16) 0.75428(18) 0.82605(7) 0.0413(5) Uani 1 1 d . . . . .
H83 H -0.371254 0.735960 0.816509 0.050 Uiso 1 1 calc R U . . .
C84 C -0.22477(16) 0.67612(16) 0.82209(7) 0.0351(4) Uani 1 1 d . . . . .
H84 H -0.252648 0.603680 0.810818 0.042 Uiso 1 1 calc R U . . .
C85 C -0.11231(14) 0.70348(15) 0.83463(5) 0.0276(3) Uani 1 1 d . . . . .
C86 C -0.11776(14) 0.99629(15) 0.88207(6) 0.0302(4) Uani 1 1 d . . . . .
C87 C -0.12492(15) 1.09809(16) 0.86539(6) 0.0329(4) Uani 1 1 d . . . . .
C88 C -0.12102(17) 1.19220(17) 0.89108(7) 0.0386(4) Uani 1 1 d . . . . .
H88 H -0.123559 1.261330 0.879608 0.046 Uiso 1 1 calc R U . . .
C89 C -0.11351(18) 1.18836(18) 0.93306(7) 0.0422(5) Uani 1 1 d . . . . .
C90 C -0.10402(19) 1.08745(19) 0.94913(7) 0.0431(5) Uani 1 1 d . . . . .
H90 H -0.096070 1.084163 0.977808 0.052 Uiso 1 1 calc R U . . .
C91 C -0.10579(17) 0.99089(17) 0.92452(6) 0.0373(4) Uani 1 1 d . . . . .
C92 C -0.14126(19) 1.10644(18) 0.82012(7) 0.0420(5) Uani 1 1 d . . . . .
H92A H -0.106777 1.049261 0.805759 0.063 Uiso 1 1 calc R U . . .
H92B H -0.106708 1.179663 0.812716 0.063 Uiso 1 1 calc R U . . .
H92C H -0.220906 1.095816 0.812478 0.063 Uiso 1 1 calc R U . . .
C93 C -0.1169(2) 1.2905(2) 0.96091(9) 0.0587(7) Uani 1 1 d . . . . .
H93A H -0.110517 1.271542 0.989321 0.088 Uiso 1 1 calc R U . . .
H93B H -0.055028 1.347971 0.955572 0.088 Uiso 1 1 calc R U . . .
H93C H -0.187367 1.318087 0.955827 0.088 Uiso 1 1 calc R U . . .
C94 C -0.0984(2) 0.8834(2) 0.94415(7) 0.0491(6) Uani 1 1 d . . . . .
H94A H -0.097941 0.895737 0.973779 0.074 Uiso 1 1 calc R U . . .
H94B H -0.029964 0.856237 0.936673 0.074 Uiso 1 1 calc R U . . .
H94C H -0.162683 0.828402 0.934710 0.074 Uiso 1 1 calc R U . . .
C95 C -0.04158(15) 0.61339(14) 0.83219(5) 0.0278(3) Uani 1 1 d . . . . .
C96 C -0.02878(18) 0.55071(17) 0.86617(6) 0.0375(4) Uani 1 1 d . . . . .
C97 C 0.03379(19) 0.46473(17) 0.86290(7) 0.0430(5) Uani 1 1 d . . . . .
H97 H 0.042192 0.421982 0.885713 0.052 Uiso 1 1 calc R U . . .
C98 C 0.08437(17) 0.43943(16) 0.82734(7) 0.0395(5) Uani 1 1 d . . . . .
C99 C 0.07098(17) 0.50241(16) 0.79443(7) 0.0361(4) Uani 1 1 d . . . . .
H99 H 0.106281 0.487008 0.770089 0.043 Uiso 1 1 calc R U . . .
C100 C 0.00714(15) 0.58788(15) 0.79594(6) 0.0294(3) Uani 1 1 d . . . . .
C101 C -0.0805(3) 0.5764(2) 0.90567(7) 0.0587(7) Uani 1 1 d . . . . .
H10A H -0.121346 0.638816 0.902658 0.088 Uiso 1 1 calc R U . . .
H10B H -0.131763 0.511356 0.912670 0.088 Uiso 1 1 calc R U . . .
H10C H -0.022051 0.595597 0.927337 0.088 Uiso 1 1 calc R U . . .
C102 C 0.1524(2) 0.34607(19) 0.82475(10) 0.0581(7) Uani 1 1 d . . . . .
H10D H 0.103142 0.275105 0.825034 0.087 Uiso 1 1 calc R U . . .
H10E H 0.206307 0.353937 0.848053 0.087 Uiso 1 1 calc R U . . .
H10F H 0.191884 0.348616 0.799471 0.087 Uiso 1 1 calc R U . . .
C103 C -0.0117(2) 0.64857(19) 0.75856(6) 0.0460(5) Uani 1 1 d . . . . .
H10G H -0.090382 0.632497 0.749427 0.069 Uiso 1 1 calc R U . . .
H10H H 0.033716 0.624505 0.736978 0.069 Uiso 1 1 calc R U . . .
H10I H 0.009142 0.728347 0.764856 0.069 Uiso 1 1 calc R U . . .
C104 C 0.26967(17) 0.8689(2) 0.94122(6) 0.0418(5) Uani 1 1 d . . . . .
C105 C 0.27750(18) 0.6858(2) 0.89133(7) 0.0435(5) Uani 1 1 d . . . . .
C106 C 0.40242(16) 0.86545(18) 0.87930(5) 0.0345(4) Uani 1 1 d . . . . .
O11 O 0.35524(12) 0.46277(11) 0.74855(4) 0.0366(3) Uani 1 1 d . . . . .
C107 C 0.29792(17) 0.46762(16) 0.71052(6) 0.0353(4) Uani 1 1 d . . . . .
H10J H 0.345535 0.514291 0.692595 0.042 Uiso 1 1 calc R U . . .
H10K H 0.229578 0.500689 0.714464 0.042 Uiso 1 1 calc R U . . .
C108 C 0.26863(19) 0.35257(18) 0.69143(7) 0.0417(5) Uani 1 1 d . . . . .
H10L H 0.231569 0.355008 0.664585 0.062 Uiso 1 1 calc R U . . .
H10M H 0.218681 0.307851 0.708730 0.062 Uiso 1 1 calc R U . . .
H10N H 0.336473 0.319526 0.688471 0.062 Uiso 1 1 calc R U . . .
C109 C 0.38406(18) 0.56696(16) 0.76994(7) 0.0388(4) Uani 1 1 d . . . . .
H10O H 0.317130 0.603077 0.772710 0.047 Uiso 1 1 calc R U . . .
H10P H 0.438366 0.615181 0.754793 0.047 Uiso 1 1 calc R U . . .
C110 C 0.4334(2) 0.55113(19) 0.81107(7) 0.0468(5) Uani 1 1 d . . . . .
H11A H 0.501805 0.519018 0.808139 0.070 Uiso 1 1 calc R U . . .
H11B H 0.380303 0.501175 0.825528 0.070 Uiso 1 1 calc R U . . .
H11C H 0.450518 0.622816 0.826539 0.070 Uiso 1 1 calc R U . . .
O12 O -0.3137(2) 0.51535(18) 0.96609(5) 0.0687(6) Uani 1 1 d . . . . .
C111 C -0.4179(4) 0.4934(5) 0.95014(13) 0.1150(17) Uani 1 1 d . . . . .
H11D H -0.457542 0.553772 0.959990 0.138 Uiso 1 1 calc R U . . .
H11E H -0.453845 0.424639 0.961520 0.138 Uiso 1 1 calc R U . . .
C112 C -0.4357(5) 0.4806(6) 0.90784(12) 0.144(2) Uani 1 1 d . . . . .
H11F H -0.515677 0.464958 0.900829 0.216 Uiso 1 1 calc R U . . .
H11G H -0.403795 0.548839 0.895759 0.216 Uiso 1 1 calc R U . . .
H11H H -0.400078 0.419024 0.897297 0.216 Uiso 1 1 calc R U . . .
C113 C -0.2898(4) 0.5286(5) 1.00683(12) 0.128(2) Uani 1 1 d . . . . .
H11I H -0.319468 0.458619 1.018872 0.154 Uiso 1 1 calc R U . . .
H11J H -0.331073 0.586339 1.017919 0.154 Uiso 1 1 calc R U . . .
C114 C -0.1789(3) 0.5573(4) 1.02045(10) 0.0916(12) Uani 1 1 d . . . . .
H11K H -0.173714 0.564144 1.050253 0.137 Uiso 1 1 calc R U . . .
H11L H -0.136609 0.499826 1.010816 0.137 Uiso 1 1 calc R U . . .
H11M H -0.148267 0.628131 1.009858 0.137 Uiso 1 1 calc R U . . .

loop_
_atom_site_aniso_label
_atom_site_aniso_U_11
_atom_site_aniso_U_22
_atom_site_aniso_U_33
_atom_site_aniso_U_23
_atom_site_aniso_U_13
_atom_site_aniso_U_12
Fe1 0.01025(11) 0.02184(11) 0.02127(11) 0.00515(8) 0.00133(8) 0.00619(8)
O1 0.0123(5) 0.0182(5) 0.0242(5) 0.0042(4) 0.0017(4) 0.0051(4)
O2 0.0075(4) 0.0179(5) 0.0225(5) 0.0030(4) 0.0011(4) 0.0018(4)
O3 0.0395(9) 0.0654(10) 0.0508(9) 0.0356(8) 0.0155(7) 0.0324(8)
O4 0.0288(7) 0.0351(7) 0.0262(6) 0.0035(5) 0.0055(5) 0.0105(5)
O5 0.0123(6) 0.0501(8) 0.0460(8) 0.0044(6) 0.0005(5) 0.0067(5)
C1 0.0083(6) 0.0234(7) 0.0192(6) 0.0037(5) 0.0007(5) 0.0027(5)
C2 0.0113(6) 0.0185(6) 0.0163(6) 0.0046(5) -0.0007(5) 0.0032(5)
C3 0.0106(6) 0.0226(7) 0.0218(6) 0.0047(5) -0.0012(5) 0.0014(5)
C4 0.0116(6) 0.0249(7) 0.0210(6) 0.0044(5) 0.0001(5) -0.0005(5)
C5 0.0219(8) 0.0272(8) 0.0255(7) 0.0059(6) 0.0006(6) -0.0050(6)
C6 0.0266(9) 0.0223(8) 0.0328(8) 0.0054(6) -0.0012(7) -0.0073(6)
C7 0.0229(8) 0.0233(7) 0.0270(7) -0.0005(6) -0.0010(6) -0.0013(6)
C8 0.0120(7) 0.0240(7) 0.0232(7) 0.0030(5) -0.0013(5) 0.0007(5)
C9 0.0132(7) 0.0224(7) 0.0201(6) 0.0071(5) 0.0015(5) -0.0002(5)
C10 0.0143(7) 0.0201(7) 0.0218(6) 0.0074(5) -0.0006(5) 0.0002(5)
C11 0.0205(7) 0.0219(7) 0.0225(7) 0.0069(5) -0.0018(6) -0.0001(6)
C12 0.0283(8) 0.0229(7) 0.0221(7) 0.0070(6) 0.0059(6) 0.0044(6)
C13 0.0192(8) 0.0304(8) 0.0272(7) 0.0103(6) 0.0074(6) 0.0058(6)
C14 0.0132(7) 0.0312(8) 0.0239(7) 0.0095(6) 0.0012(5) 0.0014(6)
C15 0.0144(7) 0.0308(8) 0.0287(8) 0.0057(6) -0.0023(6) 0.0043(6)
C16 0.0437(11) 0.0295(9) 0.0317(9) 0.0026(7) 0.0087(8) 0.0090(8)
C17 0.0129(7) 0.0518(11) 0.0321(9) 0.0047(8) -0.0005(6) -0.0012(7)
C18 0.0151(7) 0.0199(7) 0.0212(6) 0.0007(5) -0.0005(5) 0.0008(5)
C19 0.0175(7) 0.0292(8) 0.0244(7) 0.0015(6) -0.0017(6) 0.0049(6)
C20 0.0225(8) 0.0286(8) 0.0231(7) 0.0023(6) -0.0046(6) 0.0046(6)
C21 0.0279(8) 0.0207(7) 0.0215(7) -0.0009(5) 0.0004(6) 0.0017(6)
C22 0.0206(8) 0.0211(7) 0.0261(7) -0.0016(5) 0.0035(6) 0.0044(6)
C23 0.0158(7) 0.0184(7) 0.0251(7) 0.0000(5) -0.0015(5) 0.0023(5)
C24 0.0200(9) 0.0646(13) 0.0314(9) 0.0063(8) -0.0007(7) 0.0160(9)
C25 0.0446(11) 0.0313(9) 0.0221(7) 0.0014(6) 0.0056(7) 0.0080(8)
C26 0.0239(8) 0.0340(9) 0.0324(8) 0.0018(7) -0.0039(7) 0.0127(7)
C27 0.0100(6) 0.0165(6) 0.0193(6) 0.0034(5) 0.0007(5) 0.0030(5)
C28 0.0118(6) 0.0184(6) 0.0226(6) 0.0050(5) 0.0004(5) 0.0044(5)
C29 0.0126(7) 0.0265(7) 0.0268(7) 0.0068(6) 0.0013(5) 0.0070(6)
C30 0.0112(6) 0.0277(8) 0.0263(7) 0.0058(6) 0.0049(5) 0.0048(6)
C31 0.0144(7) 0.0217(7) 0.0218(7) 0.0054(5) 0.0034(5) 0.0019(5)
C32 0.0126(6) 0.0168(6) 0.0184(6) 0.0031(5) 0.0001(5) 0.0025(5)
C33 0.0087(6) 0.0211(7) 0.0242(7) 0.0077(5) -0.0010(5) 0.0032(5)
C34 0.0131(7) 0.0206(7) 0.0257(7) 0.0073(5) 0.0017(5) 0.0031(5)
C35 0.0167(7) 0.0297(8) 0.0239(7) 0.0086(6) 0.0022(6) 0.0048(6)
C36 0.0135(7) 0.0334(8) 0.0303(8) 0.0166(6) 0.0025(6) 0.0058(6)
C37 0.0138(7) 0.0229(7) 0.0374(8) 0.0142(6) -0.0008(6) 0.0039(6)
C38 0.0113(6) 0.0197(7) 0.0309(7) 0.0083(5) -0.0033(6) 0.0016(5)
C39 0.0262(8) 0.0215(7) 0.0255(7) 0.0054(6) 0.0020(6) 0.0054(6)
C40 0.0338(10) 0.0460(11) 0.0314(9) 0.0212(8) 0.0057(7) 0.0136(8)
C41 0.0355(10) 0.0225(8) 0.0376(9) 0.0017(7) -0.0127(8) 0.0062(7)
C42 0.0130(6) 0.0191(6) 0.0182(6) 0.0050(5) 0.0010(5) 0.0031(5)
C43 0.0174(7) 0.0213(7) 0.0173(6) 0.0023(5) 0.0010(5) 0.0035(5)
C44 0.0202(8) 0.0291(8) 0.0202(7) 0.0039(6) -0.0031(6) 0.0053(6)
C45 0.0275(8) 0.0281(8) 0.0226(7) 0.0075(6) -0.0009(6) 0.0116(7)
C46 0.0293(9) 0.0208(7) 0.0220(7) 0.0045(5) 0.0006(6) 0.0086(6)
C47 0.0205(7) 0.0195(7) 0.0199(6) 0.0035(5) -0.0002(5) 0.0032(6)
C48 0.0271(9) 0.0229(7) 0.0266(7) -0.0021(6) -0.0049(6) 0.0043(6)
C49 0.0432(11) 0.0374(10) 0.0337(9) 0.0086(7) -0.0073(8) 0.0224(9)
C50 0.0263(8) 0.0223(7) 0.0265(7) 0.0001(6) -0.0055(6) 0.0032(6)
C51 0.0196(8) 0.0390(9) 0.0299(8) 0.0123(7) 0.0074(6) 0.0138(7)
C52 0.0167(7) 0.0237(7) 0.0274(7) 0.0085(6) 0.0012(6) 0.0061(6)
C53 0.0157(7) 0.0327(8) 0.0301(8) 0.0036(6) 0.0021(6) 0.0099(6)
Fe2 0.01991(13) 0.04862(17) 0.02413(12) 0.01649(11) 0.00572(9) 0.01545(11)
O6 0.0245(6) 0.0402(7) 0.0272(6) 0.0153(5) 0.0056(5) 0.0116(5)
O7 0.0144(5) 0.0369(6) 0.0256(5) 0.0142(5) 0.0043(4) 0.0077(5)
O8 0.0462(10) 0.1187(16) 0.0270(7) 0.0118(8) 0.0070(7) 0.0310(10)
O9 0.0559(12) 0.0597(11) 0.0878(14) 0.0301(10) 0.0139(10) 0.0308(9)
O10 0.0218(7) 0.0843(12) 0.0344(7) 0.0127(7) 0.0026(5) 0.0174(7)
C66 0.0271(9) 0.0285(8) 0.0271(8) 0.0082(6) -0.0011(6) -0.0023(7)
C54 0.0142(7) 0.0446(10) 0.0216(7) 0.0106(6) 0.0036(6) 0.0087(6)
C55 0.0195(8) 0.0337(8) 0.0237(7) 0.0092(6) 0.0081(6) 0.0105(6)
C56 0.0139(7) 0.0385(9) 0.0237(7) 0.0101(6) 0.0030(6) 0.0093(6)
C57 0.0161(7) 0.0363(9) 0.0242(7) 0.0104(6) 0.0043(6) 0.0087(6)
C58 0.0271(9) 0.0352(9) 0.0217(7) 0.0086(6) 0.0050(6) 0.0110(7)
C59 0.0296(9) 0.0314(9) 0.0300(8) 0.0079(6) 0.0074(7) 0.0091(7)
C60 0.0231(8) 0.0366(9) 0.0293(8) 0.0023(7) 0.0027(6) 0.0082(7)
C61 0.0154(7) 0.0444(10) 0.0248(7) 0.0072(7) 0.0030(6) 0.0110(7)
C62 0.0177(7) 0.0348(8) 0.0231(7) 0.0132(6) 0.0037(6) 0.0017(6)
C63 0.0155(8) 0.0478(10) 0.0298(8) 0.0175(7) 0.0027(6) 0.0024(7)
C64 0.0199(8) 0.0508(11) 0.0332(9) 0.0176(8) -0.0054(7) -0.0076(8)
C65 0.0291(9) 0.0384(10) 0.0300(8) 0.0121(7) -0.0047(7) -0.0087(7)
C67 0.0194(8) 0.0289(8) 0.0227(7) 0.0106(6) -0.0002(6) -0.0004(6)
C68 0.0244(10) 0.0730(15) 0.0417(11) 0.0161(10) 0.0028(8) 0.0190(10)
C69 0.0452(13) 0.0450(11) 0.0349(10) 0.0083(8) -0.0104(9) -0.0131(9)
C70 0.0227(8) 0.0311(8) 0.0266(8) 0.0022(6) -0.0015(6) 0.0067(7)
C71 0.0219(8) 0.0544(11) 0.0236(8) 0.0085(7) 0.0016(6) 0.0079(8)
C72 0.0207(9) 0.0685(14) 0.0305(9) 0.0108(9) -0.0002(7) 0.0080(9)
C73 0.0295(11) 0.102(2) 0.0348(10) 0.0104(11) -0.0083(8) 0.0117(12)
C74 0.0411(13) 0.122(3) 0.0253(9) 0.0080(12) -0.0030(9) 0.0130(14)
C75 0.0367(12) 0.099(2) 0.0252(9) 0.0036(10) 0.0046(8) 0.0102(12)
C76 0.0234(9) 0.0664(14) 0.0273(8) 0.0056(8) 0.0019(7) 0.0080(9)
C77 0.0188(9) 0.0788(16) 0.0461(11) 0.0155(11) 0.0024(8) 0.0098(10)
C78 0.066(2) 0.188(4) 0.0278(11) 0.0043(17) -0.0096(12) 0.026(2)
C79 0.0242(10) 0.0831(17) 0.0335(10) -0.0015(10) 0.0051(8) 0.0158(10)
C80 0.0176(7) 0.0326(8) 0.0295(8) 0.0118(6) 0.0085(6) 0.0077(6)
C81 0.0184(8) 0.0316(9) 0.0409(9) 0.0112(7) 0.0096(7) 0.0075(6)
C82 0.0171(8) 0.0373(10) 0.0611(12) 0.0085(9) 0.0085(8) 0.0097(7)
C83 0.0168(8) 0.0426(11) 0.0659(14) 0.0103(9) 0.0051(9) 0.0056(7)
C84 0.0233(9) 0.0314(9) 0.0519(11) 0.0105(8) 0.0067(8) 0.0040(7)
C85 0.0204(8) 0.0310(8) 0.0346(8) 0.0121(7) 0.0098(6) 0.0083(6)
C86 0.0164(8) 0.0342(9) 0.0426(9) 0.0082(7) 0.0112(7) 0.0078(7)
C87 0.0161(8) 0.0350(9) 0.0495(10) 0.0077(8) 0.0056(7) 0.0070(7)
C88 0.0259(10) 0.0353(10) 0.0559(12) 0.0066(8) 0.0066(8) 0.0059(8)
C89 0.0302(10) 0.0419(11) 0.0548(12) -0.0032(9) 0.0134(9) 0.0061(8)
C90 0.0366(11) 0.0529(12) 0.0417(11) 0.0013(9) 0.0172(9) 0.0091(9)
C91 0.0307(10) 0.0427(10) 0.0418(10) 0.0064(8) 0.0180(8) 0.0104(8)
C92 0.0402(12) 0.0390(11) 0.0499(11) 0.0111(9) 0.0016(9) 0.0134(9)
C93 0.0578(16) 0.0458(13) 0.0713(17) -0.0080(12) 0.0144(13) 0.0049(11)
C94 0.0605(16) 0.0534(13) 0.0406(11) 0.0163(10) 0.0236(11) 0.0208(11)
C95 0.0218(8) 0.0282(8) 0.0361(9) 0.0114(7) 0.0077(7) 0.0070(6)
C96 0.0397(11) 0.0381(10) 0.0392(10) 0.0171(8) 0.0100(8) 0.0134(8)
C97 0.0437(12) 0.0353(10) 0.0542(12) 0.0200(9) 0.0013(10) 0.0139(9)
C98 0.0276(10) 0.0297(9) 0.0632(13) 0.0065(8) 0.0006(9) 0.0096(8)
C99 0.0304(10) 0.0289(9) 0.0496(11) 0.0013(8) 0.0104(8) 0.0044(7)
C100 0.0258(9) 0.0275(8) 0.0358(9) 0.0060(7) 0.0068(7) 0.0044(7)
C101 0.080(2) 0.0601(15) 0.0475(12) 0.0332(11) 0.0296(13) 0.0298(14)
C102 0.0416(13) 0.0362(11) 0.101(2) 0.0068(12) 0.0022(13) 0.0194(10)
C103 0.0643(16) 0.0420(11) 0.0361(10) 0.0117(8) 0.0135(10) 0.0155(11)
C104 0.0260(10) 0.0747(15) 0.0315(9) 0.0190(9) 0.0063(7) 0.0228(10)
C105 0.0306(10) 0.0601(13) 0.0475(11) 0.0225(10) 0.0093(9) 0.0228(9)
C106 0.0258(9) 0.0588(12) 0.0234(8) 0.0121(8) 0.0017(7) 0.0174(8)
O11 0.0366(8) 0.0282(6) 0.0456(8) 0.0018(5) -0.0022(6) 0.0078(6)
C107 0.0310(10) 0.0372(10) 0.0405(10) 0.0061(8) 0.0045(8) 0.0116(8)
C108 0.0352(11) 0.0454(11) 0.0453(11) -0.0010(9) 0.0058(9) 0.0096(9)
C109 0.0354(11) 0.0289(9) 0.0531(12) 0.0008(8) 0.0009(9) 0.0090(8)
C110 0.0454(13) 0.0411(11) 0.0523(12) -0.0037(9) -0.0028(10) 0.0054(10)
O12 0.0861(15) 0.0822(14) 0.0398(9) -0.0100(9) -0.0041(9) 0.0266(12)
C111 0.079(3) 0.174(5) 0.086(3) -0.057(3) -0.012(2) 0.032(3)
C112 0.142(5) 0.241(7) 0.058(2) -0.046(3) -0.035(2) 0.087(4)
C113 0.081(3) 0.228(6) 0.070(2) -0.069(3) -0.0096(19) 0.035(3)
C114 0.100(3) 0.116(3) 0.0555(18) -0.0177(18) -0.0090(18) 0.019(2)

loop_
_atom_type_symbol
_atom_type_description
_atom_type_scat_dispersion_real
_atom_type_scat_dispersion_imag
_atom_type_scat_source
C C 0.0019 0.0015 'International Tables Vol C Tables 4.2.6.8 and 6.1.1.4'
H H 0.0000 0.0000 'International Tables Vol C Tables 4.2.6.8 and 6.1.1.4'
Fe Fe 0.2961 0.8007 'International Tables Vol C Tables 4.2.6.8 and 6.1.1.4'
O O 0.0071 0.0057 'International Tables Vol C Tables 4.2.6.8 and 6.1.1.4'

loop_
_geom_angle_atom_site_label_1
_geom_angle_atom_site_label_2
_geom_angle_atom_site_label_3
_geom_angle
_geom_angle_site_symmetry_1
_geom_angle_site_symmetry_3
_geom_angle_publ_flag
C1 Fe1 O1 81.81(5) . . ?
C1 Fe1 C52 125.24(6) . . ?
C51 Fe1 O1 91.16(6) . . ?
C51 Fe1 C1 139.23(7) . . ?
C51 Fe1 C52 95.52(7) . . ?
C52 Fe1 O1 99.52(6) . . ?
C53 Fe1 O1 168.17(6) . . ?
C53 Fe1 C1 89.89(7) . . ?
C53 Fe1 C51 89.65(8) . . ?
C53 Fe1 C52 92.15(8) . . ?
C2 O1 Fe1 113.51(10) . . ?
C2 O2 C1 112.25(11) . . ?
O2 C1 Fe1 113.07(10) . . ?
O2 C1 C3 107.13(11) . . ?
C3 C1 Fe1 139.77(11) . . ?
O1 C2 O2 119.04(13) . . ?
O1 C2 C27 122.65(13) . . ?
O2 C2 C27 118.03(12) . . ?
C4 C3 C1 119.59(13) . . ?
C8 C3 C1 121.85(13) . . ?
C8 C3 C4 118.56(14) . . ?
C3 C4 C9 123.78(13) . . ?
C5 C4 C3 119.89(14) . . ?
C5 C4 C9 116.31(14) . . ?
C4 C5 H5 119.6 . . ?
C6 C5 C4 120.89(15) . . ?
C6 C5 H5 119.6 . . ?
C5 C6 H6 120.2 . . ?
C7 C6 C5 119.61(15) . . ?
C7 C6 H6 120.2 . . ?
C6 C7 H7 119.3 . . ?
C6 C7 C8 121.47(15) . . ?
C8 C7 H7 119.3 . . ?
C3 C8 C18 126.17(14) . . ?
C7 C8 C3 119.29(14) . . ?
C7 C8 C18 114.42(14) . . ?
C10 C9 C4 120.94(14) . . ?
C10 C9 C14 119.47(14) . . ?
C14 C9 C4 119.41(14) . . ?
C9 C10 C15 121.40(14) . . ?
C11 C10 C9 119.27(14) . . ?
C11 C10 C15 119.32(14) . . ?
C10 C11 H11 119.1 . . ?
C12 C11 C10 121.90(15) . . ?
C12 C11 H11 119.1 . . ?
C11 C12 C13 118.09(15) . . ?
C11 C12 C16 120.91(16) . . ?
C13 C12 C16 120.97(16) . . ?
C12 C13 H13 119.2 . . ?
C12 C13 C14 121.56(15) . . ?
C14 C13 H13 119.2 . . ?
C9 C14 C17 122.72(15) . . ?
C13 C14 C9 119.24(15) . . ?
C13 C14 C17 117.98(15) . . ?
C10 C15 H15A 109.5 . . ?
C10 C15 H15B 109.5 . . ?
C10 C15 H15C 109.5 . . ?
H15A C15 H15B 109.5 . . ?
H15A C15 H15C 109.5 . . ?
H15B C15 H15C 109.5 . . ?
C12 C16 H16A 109.5 . . ?
C12 C16 H16B 109.5 . . ?
C12 C16 H16C 109.5 . . ?
H16A C16 H16B 109.5 . . ?
H16A C16 H16C 109.5 . . ?
H16B C16 H16C 109.5 . . ?
C14 C17 H17A 109.5 . . ?
C14 C17 H17B 109.5 . . ?
C14 C17 H17C 109.5 . . ?
H17A C17 H17B 109.5 . . ?
H17A C17 H17C 109.5 . . ?
H17B C17 H17C 109.5 . . ?
C19 C18 C8 119.44(14) . . ?
C23 C18 C8 120.64(13) . . ?
C23 C18 C19 118.99(14) . . ?
C18 C19 C24 121.59(15) . . ?
C20 C19 C18 119.45(15) . . ?
C20 C19 C24 118.95(15) . . ?
C19 C20 H20 118.9 . . ?
C21 C20 C19 122.18(15) . . ?
C21 C20 H20 118.9 . . ?
C20 C21 C22 117.91(15) . . ?
C20 C21 C25 120.96(15) . . ?
C22 C21 C25 121.10(16) . . ?
C21 C22 H22 119.2 . . ?
C21 C22 C23 121.59(15) . . ?
C23 C22 H22 119.2 . . ?
C18 C23 C26 120.95(14) . . ?
C22 C23 C18 119.87(14) . . ?
C22 C23 C26 119.15(15) . . ?
C19 C24 H24A 109.5 . . ?
C19 C24 H24B 109.5 . . ?
C19 C24 H24C 109.5 . . ?
H24A C24 H24B 109.5 . . ?
H24A C24 H24C 109.5 . . ?
H24B C24 H24C 109.5 . . ?
C21 C25 H25A 109.5 . . ?
C21 C25 H25B 109.5 . . ?
C21 C25 H25C 109.5 . . ?
H25A C25 H25B 109.5 . . ?
H25A C25 H25C 109.5 . . ?
H25B C25 H25C 109.5 . . ?
C23 C26 H26A 109.5 . . ?
C23 C26 H26B 109.5 . . ?
C23 C26 H26C 109.5 . . ?
H26A C26 H26B 109.5 . . ?
H26A C26 H26C 109.5 . . ?
H26B C26 H26C 109.5 . . ?
C28 C27 C2 122.42(12) . . ?
C28 C27 C32 120.44(13) . . ?
C32 C27 C2 117.13(12) . . ?
C27 C28 C33 124.73(13) . . ?
C29 C28 C27 118.59(13) . . ?
C29 C28 C33 115.51(13) . . ?
C28 C29 H29 119.5 . . ?
C30 C29 C28 121.07(14) . . ?
C30 C29 H29 119.5 . . ?
C29 C30 H30 120.1 . . ?
C31 C30 C29 119.73(14) . . ?
C31 C30 H30 120.1 . . ?
C30 C31 H31 119.5 . . ?
C30 C31 C32 121.03(14) . . ?
C32 C31 H31 119.5 . . ?
C27 C32 C42 123.46(13) . . ?
C31 C32 C27 118.80(13) . . ?
C31 C32 C42 117.66(12) . . ?
C34 C33 C28 116.62(13) . . ?
C38 C33 C28 122.61(14) . . ?
C38 C33 C34 119.72(13) . . ?
C33 C34 C39 120.53(13) . . ?
C35 C34 C33 119.38(14) . . ?
C35 C34 C39 119.81(14) . . ?
C34 C35 H35 119.3 . . ?
C34 C35 C36 121.43(15) . . ?
C36 C35 H35 119.3 . . ?
C35 C36 C40 120.82(17) . . ?
C37 C36 C35 118.26(14) . . ?
C37 C36 C40 120.92(15) . . ?
C36 C37 H37 118.8 . . ?
C36 C37 C38 122.32(14) . . ?
C38 C37 H37 118.8 . . ?
C33 C38 C41 122.11(14) . . ?
C37 C38 C33 118.86(15) . . ?
C37 C38 C41 118.99(14) . . ?
C34 C39 H39A 109.5 . . ?
C34 C39 H39B 109.5 . . ?
C34 C39 H39C 109.5 . . ?
H39A C39 H39B 109.5 . . ?
H39A C39 H39C 109.5 . . ?
H39B C39 H39C 109.5 . . ?
C36 C40 H40A 109.5 . . ?
C36 C40 H40B 109.5 . . ?
C36 C40 H40C 109.5 . . ?
H40A C40 H40B 109.5 . . ?
H40A C40 H40C 109.5 . . ?
H40B C40 H40C 109.5 . . ?
C38 C41 H41A 109.5 . . ?
C38 C41 H41B 109.5 . . ?
C38 C41 H41C 109.5 . . ?
H41A C41 H41B 109.5 . . ?
H41A C41 H41C 109.5 . . ?
H41B C41 H41C 109.5 . . ?
C43 C42 C32 121.60(13) . . ?
C43 C42 C47 120.21(13) . . ?
C47 C42 C32 118.08(13) . . ?
C42 C43 C44 119.09(14) . . ?
C42 C43 C48 121.10(13) . . ?
C44 C43 C48 119.82(14) . . ?
C43 C44 H44 119.0 . . ?
C45 C44 C43 121.92(15) . . ?
C45 C44 H44 119.0 . . ?
C44 C45 C46 117.99(14) . . ?
C44 C45 C49 120.98(16) . . ?
C46 C45 C49 121.01(16) . . ?
C45 C46 H46 119.0 . . ?
C47 C46 C45 122.07(15) . . ?
C47 C46 H46 119.0 . . ?
C42 C47 C50 121.17(13) . . ?
C46 C47 C42 118.64(14) . . ?
C46 C47 C50 120.18(14) . . ?
C43 C48 H48A 109.5 . . ?
C43 C48 H48B 109.5 . . ?
C43 C48 H48C 109.5 . . ?
H48A C48 H48B 109.5 . . ?
H48A C48 H48C 109.5 . . ?
H48B C48 H48C 109.5 . . ?
C45 C49 H49A 109.5 . . ?
C45 C49 H49B 109.5 . . ?
C45 C49 H49C 109.5 . . ?
H49A C49 H49B 109.5 . . ?
H49A C49 H49C 109.5 . . ?
H49B C49 H49C 109.5 . . ?
C47 C50 H50A 109.5 . . ?
C47 C50 H50B 109.5 . . ?
C47 C50 H50C 109.5 . . ?
H50A C50 H50B 109.5 . . ?
H50A C50 H50C 109.5 . . ?
H50B C50 H50C 109.5 . . ?
O3 C51 Fe1 176.46(17) . . ?
O4 C52 Fe1 173.51(15) . . ?
O5 C53 Fe1 176.85(16) . . ?
C54 Fe2 O6 82.03(6) . . ?
C104 Fe2 O6 95.86(8) . . ?
C104 Fe2 C54 119.08(9) . . ?
C104 Fe2 C105 96.39(10) . . ?
C105 Fe2 O6 89.36(8) . . ?
C105 Fe2 C54 144.08(9) . . ?
C106 Fe2 O6 167.62(7) . . ?
C106 Fe2 C54 91.19(8) . . ?
C106 Fe2 C104 96.49(9) . . ?
C106 Fe2 C105 90.13(10) . . ?
C55 O6 Fe2 113.92(11) . . ?
C55 O7 C54 111.85(12) . . ?
C65 C66 H66 118.9 . . ?
C65 C66 C67 122.26(18) . . ?
C67 C66 H66 118.9 . . ?
O7 C54 Fe2 112.75(11) . . ?
O7 C54 C56 107.43(13) . . ?
C56 C54 Fe2 139.74(12) . . ?
O6 C55 O7 119.43(15) . . ?
O6 C55 C80 121.22(15) . . ?
O7 C55 C80 119.11(14) . . ?
C57 C56 C54 121.04(16) . . ?
C61 C56 C54 120.62(14) . . ?
C61 C56 C57 118.33(16) . . ?
C56 C57 C62 125.58(15) . . ?
C58 C57 C56 119.58(16) . . ?
C58 C57 C62 114.32(14) . . ?
C57 C58 H58 119.2 . . ?
C59 C58 C57 121.68(16) . . ?
C59 C58 H58 119.2 . . ?
C58 C59 H59 120.7 . . ?
C58 C59 C60 118.61(17) . . ?
C60 C59 H59 120.7 . . ?
C59 C60 H60 119.1 . . ?
C59 C60 C61 121.87(18) . . ?
C61 C60 H60 119.1 . . ?
C56 C61 C71 125.11(16) . . ?
C60 C61 C56 119.73(15) . . ?
C60 C61 C71 115.15(17) . . ?
C63 C62 C57 121.53(16) . . ?
C67 C62 C57 118.29(15) . . ?
C67 C62 C63 119.07(17) . . ?
C62 C63 C68 120.11(18) . . ?
C64 C63 C62 119.59(18) . . ?
C64 C63 C68 120.28(17) . . ?
C63 C64 H64 119.0 . . ?
C63 C64 C65 122.08(17) . . ?
C65 C64 H64 119.0 . . ?
C66 C65 C64 117.55(18) . . ?
C66 C65 C69 120.6(2) . . ?
C64 C65 C69 121.88(18) . . ?
C66 C67 C62 119.46(15) . . ?
C66 C67 C70 118.66(15) . . ?
C62 C67 C70 121.82(15) . . ?
C63 C68 H68A 109.5 . . ?
C63 C68 H68B 109.5 . . ?
C63 C68 H68C 109.5 . . ?
H68A C68 H68B 109.5 . . ?
H68A C68 H68C 109.5 . . ?
H68B C68 H68C 109.5 . . ?
C65 C69 H69A 109.5 . . ?
C65 C69 H69B 109.5 . . ?
C65 C69 H69C 109.5 . . ?
H69A C69 H69B 109.5 . . ?
H69A C69 H69C 109.5 . . ?
H69B C69 H69C 109.5 . . ?
C67 C70 H70A 109.5 . . ?
C67 C70 H70B 109.5 . . ?
C67 C70 H70C 109.5 . . ?
H70A C70 H70B 109.5 . . ?
H70A C70 H70C 109.5 . . ?
H70B C70 H70C 109.5 . . ?
C72 C71 C61 119.56(16) . . ?
C76 C71 C61 120.66(16) . . ?
C76 C71 C72 119.36(17) . . ?
C71 C72 C77 122.71(17) . . ?
C73 C72 C71 119.03(19) . . ?
C73 C72 C77 118.21(19) . . ?
C72 C73 H73 118.9 . . ?
C74 C73 C72 122.2(2) . . ?
C74 C73 H73 118.9 . . ?
C73 C74 C75 117.9(2) . . ?
C73 C74 C78 121.1(2) . . ?
C75 C74 C78 120.9(2) . . ?
C74 C75 H75 119.0 . . ?
C76 C75 C74 122.1(2) . . ?
C76 C75 H75 119.0 . . ?
C71 C76 C79 122.00(17) . . ?
C75 C76 C71 119.30(19) . . ?
C75 C76 C79 118.70(18) . . ?
C72 C77 H77A 109.5 . . ?
C72 C77 H77B 109.5 . . ?
C72 C77 H77C 109.5 . . ?
H77A C77 H77B 109.5 . . ?
H77A C77 H77C 109.5 . . ?
H77B C77 H77C 109.5 . . ?
C74 C78 H78A 109.5 . . ?
C74 C78 H78B 109.5 . . ?
C74 C78 H78C 109.5 . . ?
H78A C78 H78B 109.5 . . ?
H78A C78 H78C 109.5 . . ?
H78B C78 H78C 109.5 . . ?
C76 C79 H79A 109.5 . . ?
C76 C79 H79B 109.5 . . ?
C76 C79 H79C 109.5 . . ?
H79A C79 H79B 109.5 . . ?
H79A C79 H79C 109.5 . . ?
H79B C79 H79C 109.5 . . ?
C81 C80 C55 121.64(16) . . ?
C85 C80 C55 117.66(14) . . ?
C85 C80 C81 120.68(16) . . ?
C80 C81 C86 125.30(16) . . ?
C82 C81 C80 117.88(17) . . ?
C82 C81 C86 116.04(15) . . ?
C81 C82 H82 119.3 . . ?
C83 C82 C81 121.42(17) . . ?
C83 C82 H82 119.3 . . ?
C82 C83 H83 119.8 . . ?
C82 C83 C84 120.36(19) . . ?
C84 C83 H83 119.8 . . ?
C83 C84 H84 119.8 . . ?
C83 C84 C85 120.33(19) . . ?
C85 C84 H84 119.8 . . ?
C80 C85 C95 123.23(16) . . ?
C84 C85 C80 118.95(16) . . ?
C84 C85 C95 117.80(17) . . ?
C87 C86 C81 120.90(17) . . ?
C87 C86 C91 119.83(18) . . ?
C91 C86 C81 118.17(17) . . ?
C86 C87 C92 121.29(18) . . ?
C88 C87 C86 119.40(19) . . ?
C88 C87 C92 119.27(18) . . ?
C87 C88 H88 119.1 . . ?
C87 C88 C89 121.9(2) . . ?
C89 C88 H88 119.1 . . ?
C88 C89 C90 118.0(2) . . ?
C88 C89 C93 121.4(2) . . ?
C90 C89 C93 120.6(2) . . ?
C89 C90 H90 118.9 . . ?
C89 C90 C91 122.1(2) . . ?
C91 C90 H90 118.9 . . ?
C86 C91 C94 122.08(19) . . ?
C90 C91 C86 118.66(19) . . ?
C90 C91 C94 119.2(2) . . ?
C87 C92 H92A 109.5 . . ?
C87 C92 H92B 109.5 . . ?
C87 C92 H92C 109.5 . . ?
H92A C92 H92B 109.5 . . ?
H92A C92 H92C 109.5 . . ?
H92B C92 H92C 109.5 . . ?
C89 C93 H93A 109.5 . . ?
C89 C93 H93B 109.5 . . ?
C89 C93 H93C 109.5 . . ?
H93A C93 H93B 109.5 . . ?
H93A C93 H93C 109.5 . . ?
H93B C93 H93C 109.5 . . ?
C91 C94 H94A 109.5 . . ?
C91 C94 H94B 109.5 . . ?
C91 C94 H94C 109.5 . . ?
H94A C94 H94B 109.5 . . ?
H94A C94 H94C 109.5 . . ?
H94B C94 H94C 109.5 . . ?
C96 C95 C85 119.48(16) . . ?
C100 C95 C85 120.51(15) . . ?
C100 C95 C96 119.94(16) . . ?
C95 C96 C101 121.06(18) . . ?
C97 C96 C95 118.74(19) . . ?
C97 C96 C101 120.20(18) . . ?
C96 C97 H97 118.9 . . ?
C98 C97 C96 122.10(19) . . ?
C98 C97 H97 118.9 . . ?
C97 C98 C102 121.0(2) . . ?
C99 C98 C97 118.11(18) . . ?
C99 C98 C102 120.9(2) . . ?
C98 C99 H99 119.0 . . ?
C98 C99 C100 121.90(19) . . ?
C100 C99 H99 119.0 . . ?
C95 C100 C103 120.81(17) . . ?
C99 C100 C95 119.17(17) . . ?
C99 C100 C103 119.98(18) . . ?
C96 C101 H10A 109.5 . . ?
C96 C101 H10B 109.5 . . ?
C96 C101 H10C 109.5 . . ?
H10A C101 H10B 109.5 . . ?
H10A C101 H10C 109.5 . . ?
H10B C101 H10C 109.5 . . ?
C98 C102 H10D 109.5 . . ?
C98 C102 H10E 109.5 . . ?
C98 C102 H10F 109.5 . . ?
H10D C102 H10E 109.5 . . ?
H10D C102 H10F 109.5 . . ?
H10E C102 H10F 109.5 . . ?
C100 C103 H10G 109.5 . . ?
C100 C103 H10H 109.5 . . ?
C100 C103 H10I 109.5 . . ?
H10G C103 H10H 109.5 . . ?
H10G C103 H10I 109.5 . . ?
H10H C103 H10I 109.5 . . ?
O8 C104 Fe2 177.3(2) . . ?
O9 C105 Fe2 178.7(2) . . ?
O10 C106 Fe2 176.1(2) . . ?
C109 O11 C107 113.48(15) . . ?
O11 C107 H10J 110.0 . . ?
O11 C107 H10K 110.0 . . ?
O11 C107 C108 108.62(16) . . ?
H10J C107 H10K 108.3 . . ?
C108 C107 H10J 110.0 . . ?
C108 C107 H10K 110.0 . . ?
C107 C108 H10L 109.5 . . ?
C107 C108 H10M 109.5 . . ?
C107 C108 H10N 109.5 . . ?
H10L C108 H10M 109.5 . . ?
H10L C108 H10N 109.5 . . ?
H10M C108 H10N 109.5 . . ?
O11 C109 H10O 109.9 . . ?
O11 C109 H10P 109.9 . . ?
O11 C109 C110 109.07(16) . . ?
H10O C109 H10P 108.3 . . ?
C110 C109 H10O 109.9 . . ?
C110 C109 H10P 109.9 . . ?
C109 C110 H11A 109.5 . . ?
C109 C110 H11B 109.5 . . ?
C109 C110 H11C 109.5 . . ?
H11A C110 H11B 109.5 . . ?
H11A C110 H11C 109.5 . . ?
H11B C110 H11C 109.5 . . ?
C111 O12 C113 122.4(3) . . ?
O12 C111 H11D 107.6 . . ?
O12 C111 H11E 107.6 . . ?
O12 C111 C112 119.0(4) . . ?
H11D C111 H11E 107.0 . . ?
C112 C111 H11D 107.6 . . ?
C112 C111 H11E 107.6 . . ?
C111 C112 H11F 109.5 . . ?
C111 C112 H11G 109.5 . . ?
C111 C112 H11H 109.5 . . ?
H11F C112 H11G 109.5 . . ?
H11F C112 H11H 109.5 . . ?
H11G C112 H11H 109.5 . . ?
O12 C113 H11I 107.8 . . ?
O12 C113 H11J 107.8 . . ?
O12 C113 C114 118.1(4) . . ?
H11I C113 H11J 107.1 . . ?
C114 C113 H11I 107.8 . . ?
C114 C113 H11J 107.8 . . ?
C113 C114 H11K 109.5 . . ?
C113 C114 H11L 109.5 . . ?
C113 C114 H11M 109.5 . . ?
H11K C114 H11L 109.5 . . ?
H11K C114 H11M 109.5 . . ?
H11L C114 H11M 109.5 . . ?

loop_
_geom_bond_atom_site_label_1
_geom_bond_atom_site_label_2
_geom_bond_distance
_geom_bond_site_symmetry_2
_geom_bond_publ_flag
Fe1 O1 1.9686(11) . ?
Fe1 C1 1.8362(15) . ?
Fe1 C51 1.8297(17) . ?
Fe1 C52 1.8374(16) . ?
Fe1 C53 1.7483(18) . ?
O1 C2 1.2482(17) . ?
O2 C1 1.4583(17) . ?
O2 C2 1.3214(18) . ?
O3 C51 1.142(2) . ?
O4 C52 1.141(2) . ?
O5 C53 1.145(2) . ?
C1 C3 1.493(2) . ?
C2 C27 1.487(2) . ?
C3 C4 1.422(2) . ?
C3 C8 1.416(2) . ?
C4 C5 1.398(2) . ?
C4 C9 1.504(2) . ?
C5 H5 0.9500 . ?
C5 C6 1.384(2) . ?
C6 H6 0.9500 . ?
C6 C7 1.380(2) . ?
C7 H7 0.9500 . ?
C7 C8 1.403(2) . ?
C8 C18 1.504(2) . ?
C9 C10 1.406(2) . ?
C9 C14 1.407(2) . ?
C10 C11 1.396(2) . ?
C10 C15 1.508(2) . ?
C11 H11 0.9500 . ?
C11 C12 1.391(2) . ?
C12 C13 1.394(2) . ?
C12 C16 1.511(2) . ?
C13 H13 0.9500 . ?
C13 C14 1.402(2) . ?
C14 C17 1.517(2) . ?
C15 H15A 0.9800 . ?
C15 H15B 0.9800 . ?
C15 H15C 0.9800 . ?
C16 H16A 0.9800 . ?
C16 H16B 0.9800 . ?
C16 H16C 0.9800 . ?
C17 H17A 0.9800 . ?
C17 H17B 0.9800 . ?
C17 H17C 0.9800 . ?
C18 C19 1.411(2) . ?
C18 C23 1.403(2) . ?
C19 C20 1.393(2) . ?
C19 C24 1.507(2) . ?
C20 H20 0.9500 . ?
C20 C21 1.389(2) . ?
C21 C22 1.393(2) . ?
C21 C25 1.511(2) . ?
C22 H22 0.9500 . ?
C22 C23 1.398(2) . ?
C23 C26 1.503(2) . ?
C24 H24A 0.9800 . ?
C24 H24B 0.9800 . ?
C24 H24C 0.9800 . ?
C25 H25A 0.9800 . ?
C25 H25B 0.9800 . ?
C25 H25C 0.9800 . ?
C26 H26A 0.9800 . ?
C26 H26B 0.9800 . ?
C26 H26C 0.9800 . ?
C27 C28 1.4090(19) . ?
C27 C32 1.4154(19) . ?
C28 C29 1.397(2) . ?
C28 C33 1.500(2) . ?
C29 H29 0.9500 . ?
C29 C30 1.394(2) . ?
C30 H30 0.9500 . ?
C30 C31 1.387(2) . ?
C31 H31 0.9500 . ?
C31 C32 1.393(2) . ?
C32 C42 1.5039(19) . ?
C33 C34 1.411(2) . ?
C33 C38 1.404(2) . ?
C34 C35 1.396(2) . ?
C34 C39 1.512(2) . ?
C35 H35 0.9500 . ?
C35 C36 1.396(2) . ?
C36 C37 1.383(3) . ?
C36 C40 1.511(2) . ?
C37 H37 0.9500 . ?
C37 C38 1.398(2) . ?
C38 C41 1.506(2) . ?
C39 H39A 0.9800 . ?
C39 H39B 0.9800 . ?
C39 H39C 0.9800 . ?
C40 H40A 0.9800 . ?
C40 H40B 0.9800 . ?
C40 H40C 0.9800 . ?
C41 H41A 0.9800 . ?
C41 H41B 0.9800 . ?
C41 H41C 0.9800 . ?
C42 C43 1.396(2) . ?
C42 C47 1.409(2) . ?
C43 C44 1.397(2) . ?
C43 C48 1.505(2) . ?
C44 H44 0.9500 . ?
C44 C45 1.386(2) . ?
C45 C46 1.394(2) . ?
C45 C49 1.513(2) . ?
C46 H46 0.9500 . ?
C46 C47 1.393(2) . ?
C47 C50 1.506(2) . ?
C48 H48A 0.9800 . ?
C48 H48B 0.9800 . ?
C48 H48C 0.9800 . ?
C49 H49A 0.9800 . ?
C49 H49B 0.9800 . ?
C49 H49C 0.9800 . ?
C50 H50A 0.9800 . ?
C50 H50B 0.9800 . ?
C50 H50C 0.9800 . ?
Fe2 O6 1.9509(13) . ?
Fe2 C54 1.8394(16) . ?
Fe2 C104 1.816(2) . ?
Fe2 C105 1.836(2) . ?
Fe2 C106 1.752(2) . ?
O6 C55 1.2427(19) . ?
O7 C54 1.461(2) . ?
O7 C55 1.319(2) . ?
O8 C104 1.150(3) . ?
O9 C105 1.144(3) . ?
O10 C106 1.144(2) . ?
C66 H66 0.9500 . ?
C66 C65 1.388(3) . ?
C66 C67 1.401(2) . ?
C54 C56 1.492(2) . ?
C55 C80 1.491(2) . ?
C56 C57 1.421(2) . ?
C56 C61 1.416(3) . ?
C57 C58 1.404(2) . ?
C57 C62 1.498(3) . ?
C58 H58 0.9500 . ?
C58 C59 1.380(3) . ?
C59 H59 0.9500 . ?
C59 C60 1.390(2) . ?
C60 H60 0.9500 . ?
C60 C61 1.395(3) . ?
C61 C71 1.500(2) . ?
C62 C63 1.412(2) . ?
C62 C67 1.407(2) . ?
C63 C64 1.393(3) . ?
C63 C68 1.507(3) . ?
C64 H64 0.9500 . ?
C64 C65 1.399(3) . ?
C65 C69 1.510(3) . ?
C67 C70 1.508(2) . ?
C68 H68A 0.9800 . ?
C68 H68B 0.9800 . ?
C68 H68C 0.9800 . ?
C69 H69A 0.9800 . ?
C69 H69B 0.9800 . ?
C69 H69C 0.9800 . ?
C70 H70A 0.9800 . ?
C70 H70B 0.9800 . ?
C70 H70C 0.9800 . ?
C71 C72 1.414(3) . ?
C71 C76 1.410(3) . ?
C72 C73 1.397(3) . ?
C72 C77 1.515(3) . ?
C73 H73 0.9500 . ?
C73 C74 1.385(4) . ?
C74 C75 1.395(3) . ?
C74 C78 1.518(3) . ?
C75 H75 0.9500 . ?
C75 C76 1.392(3) . ?
C76 C79 1.508(3) . ?
C77 H77A 0.9800 . ?
C77 H77B 0.9800 . ?
C77 H77C 0.9800 . ?
C78 H78A 0.9800 . ?
C78 H78B 0.9800 . ?
C78 H78C 0.9800 . ?
C79 H79A 0.9800 . ?
C79 H79B 0.9800 . ?
C79 H79C 0.9800 . ?
C80 C81 1.412(2) . ?
C80 C85 1.407(3) . ?
C81 C82 1.405(3) . ?
C81 C86 1.499(3) . ?
C82 H82 0.9500 . ?
C82 C83 1.375(3) . ?
C83 H83 0.9500 . ?
C83 C84 1.388(3) . ?
C84 H84 0.9500 . ?
C84 C85 1.400(3) . ?
C85 C95 1.500(2) . ?
C86 C87 1.403(3) . ?
C86 C91 1.407(3) . ?
C87 C88 1.386(3) . ?
C87 C92 1.508(3) . ?
C88 H88 0.9500 . ?
C88 C89 1.387(3) . ?
C89 C90 1.389(3) . ?
C89 C93 1.517(3) . ?
C90 H90 0.9500 . ?
C90 C91 1.393(3) . ?
C91 C94 1.511(3) . ?
C92 H92A 0.9800 . ?
C92 H92B 0.9800 . ?
C92 H92C 0.9800 . ?
C93 H93A 0.9800 . ?
C93 H93B 0.9800 . ?
C93 H93C 0.9800 . ?
C94 H94A 0.9800 . ?
C94 H94B 0.9800 . ?
C94 H94C 0.9800 . ?
C95 C96 1.408(2) . ?
C95 C100 1.398(3) . ?
C96 C97 1.392(3) . ?
C96 C101 1.510(3) . ?
C97 H97 0.9500 . ?
C97 C98 1.390(3) . ?
C98 C99 1.383(3) . ?
C98 C102 1.511(3) . ?
C99 H99 0.9500 . ?
C99 C100 1.395(3) . ?
C100 C103 1.500(3) . ?
C101 H10A 0.9800 . ?
C101 H10B 0.9800 . ?
C101 H10C 0.9800 . ?
C102 H10D 0.9800 . ?
C102 H10E 0.9800 . ?
C102 H10F 0.9800 . ?
C103 H10G 0.9800 . ?
C103 H10H 0.9800 . ?
C103 H10I 0.9800 . ?
O11 C107 1.417(2) . ?
O11 C109 1.412(2) . ?
C107 H10J 0.9900 . ?
C107 H10K 0.9900 . ?
C107 C108 1.497(3) . ?
C108 H10L 0.9800 . ?
C108 H10M 0.9800 . ?
C108 H10N 0.9800 . ?
C109 H10O 0.9900 . ?
C109 H10P 0.9900 . ?
C109 C110 1.494(3) . ?
C110 H11A 0.9800 . ?
C110 H11B 0.9800 . ?
C110 H11C 0.9800 . ?
O12 C111 1.336(5) . ?
O12 C113 1.358(4) . ?
C111 H11D 0.9900 . ?
C111 H11E 0.9900 . ?
C111 C112 1.398(5) . ?
C112 H11F 0.9800 . ?
C112 H11G 0.9800 . ?
C112 H11H 0.9800 . ?
C113 H11I 0.9900 . ?
C113 H11J 0.9900 . ?
C113 C114 1.393(6) . ?
C114 H11K 0.9800 . ?
C114 H11L 0.9800 . ?
C114 H11M 0.9800 . ?

loop_
_geom_torsion_atom_site_label_1
_geom_torsion_atom_site_label_2
_geom_torsion_atom_site_label_3
_geom_torsion_atom_site_label_4
_geom_torsion
_geom_torsion_site_symmetry_1
_geom_torsion_site_symmetry_2
_geom_torsion_site_symmetry_3
_geom_torsion_site_symmetry_4
_geom_torsion_publ_flag
Fe1 O1 C2 O2 5.52(16) . . . . ?
Fe1 O1 C2 C27 -168.32(10) . . . . ?
Fe1 C1 C3 C4 60.2(2) . . . . ?
Fe1 C1 C3 C8 -119.80(17) . . . . ?
O1 Fe1 C1 O2 3.84(9) . . . . ?
O1 Fe1 C1 C3 -173.75(17) . . . . ?
O1 C2 C27 C28 -127.68(15) . . . . ?
O1 C2 C27 C32 51.73(19) . . . . ?
O2 C1 C3 C4 -117.46(14) . . . . ?
O2 C1 C3 C8 62.53(17) . . . . ?
O2 C2 C27 C28 58.43(19) . . . . ?
O2 C2 C27 C32 -122.17(14) . . . . ?
C1 O2 C2 O1 -2.32(17) . . . . ?
C1 O2 C2 C27 171.80(11) . . . . ?
C1 C3 C4 C5 174.71(14) . . . . ?
C1 C3 C4 C9 -6.5(2) . . . . ?
C1 C3 C8 C7 -174.57(14) . . . . ?
C1 C3 C8 C18 9.7(2) . . . . ?
C2 O2 C1 Fe1 -2.25(14) . . . . ?
C2 O2 C1 C3 176.12(11) . . . . ?
C2 C27 C28 C29 -174.63(14) . . . . ?
C2 C27 C28 C33 18.3(2) . . . . ?
C2 C27 C32 C31 174.56(13) . . . . ?
C2 C27 C32 C42 -8.7(2) . . . . ?
C3 C4 C5 C6 1.1(2) . . . . ?
C3 C4 C9 C10 75.67(19) . . . . ?
C3 C4 C9 C14 -109.23(17) . . . . ?
C3 C8 C18 C19 82.6(2) . . . . ?
C3 C8 C18 C23 -108.59(18) . . . . ?
C4 C3 C8 C7 5.4(2) . . . . ?
C4 C3 C8 C18 -170.29(14) . . . . ?
C4 C5 C6 C7 2.9(3) . . . . ?
C4 C9 C10 C11 179.59(13) . . . . ?
C4 C9 C10 C15 0.5(2) . . . . ?
C4 C9 C14 C13 177.56(14) . . . . ?
C4 C9 C14 C17 -5.0(2) . . . . ?
C5 C4 C9 C10 -105.51(17) . . . . ?
C5 C4 C9 C14 69.59(19) . . . . ?
C5 C6 C7 C8 -2.7(3) . . . . ?
C6 C7 C8 C3 -1.5(2) . . . . ?
C6 C7 C8 C18 174.70(15) . . . . ?
C7 C8 C18 C19 -93.32(18) . . . . ?
C7 C8 C18 C23 75.52(19) . . . . ?
C8 C3 C4 C5 -5.3(2) . . . . ?
C8 C3 C4 C9 173.50(14) . . . . ?
C8 C18 C19 C20 169.49(15) . . . . ?
C8 C18 C19 C24 -9.4(2) . . . . ?
C8 C18 C23 C22 -169.59(14) . . . . ?
C8 C18 C23 C26 12.2(2) . . . . ?
C9 C4 C5 C6 -177.72(15) . . . . ?
C9 C10 C11 C12 1.9(2) . . . . ?
C10 C9 C14 C13 -7.3(2) . . . . ?
C10 C9 C14 C17 170.15(15) . . . . ?
C10 C11 C12 C13 -5.3(2) . . . . ?
C10 C11 C12 C16 172.66(15) . . . . ?
C11 C12 C13 C14 2.4(2) . . . . ?
C12 C13 C14 C9 3.8(2) . . . . ?
C12 C13 C14 C17 -173.70(15) . . . . ?
C14 C9 C10 C11 4.5(2) . . . . ?
C14 C9 C10 C15 -174.61(14) . . . . ?
C15 C10 C11 C12 -179.00(14) . . . . ?
C16 C12 C13 C14 -175.57(15) . . . . ?
C18 C19 C20 C21 -0.2(3) . . . . ?
C19 C18 C23 C22 -0.7(2) . . . . ?
C19 C18 C23 C26 -178.94(15) . . . . ?
C19 C20 C21 C22 0.1(2) . . . . ?
C19 C20 C21 C25 177.97(16) . . . . ?
C20 C21 C22 C23 -0.3(2) . . . . ?
C21 C22 C23 C18 0.6(2) . . . . ?
C21 C22 C23 C26 178.90(15) . . . . ?
C23 C18 C19 C20 0.5(2) . . . . ?
C23 C18 C19 C24 -178.44(16) . . . . ?
C24 C19 C20 C21 178.78(17) . . . . ?
C25 C21 C22 C23 -178.21(15) . . . . ?
C27 C28 C29 C30 -1.4(2) . . . . ?
C27 C28 C33 C34 72.20(19) . . . . ?
C27 C28 C33 C38 -119.54(17) . . . . ?
C27 C32 C42 C43 84.24(19) . . . . ?
C27 C32 C42 C47 -99.76(17) . . . . ?
C28 C27 C32 C31 -6.0(2) . . . . ?
C28 C27 C32 C42 170.69(13) . . . . ?
C28 C29 C30 C31 -3.1(2) . . . . ?
C28 C33 C34 C35 169.51(14) . . . . ?
C28 C33 C34 C39 -4.3(2) . . . . ?
C28 C33 C38 C37 -169.41(14) . . . . ?
C28 C33 C38 C41 8.1(2) . . . . ?
C29 C28 C33 C34 -95.21(16) . . . . ?
C29 C28 C33 C38 73.05(19) . . . . ?
C29 C30 C31 C32 3.1(2) . . . . ?
C30 C31 C32 C27 1.4(2) . . . . ?
C30 C31 C32 C42 -175.47(14) . . . . ?
C31 C32 C42 C43 -99.00(18) . . . . ?
C31 C32 C42 C47 76.99(18) . . . . ?
C32 C27 C28 C29 6.0(2) . . . . ?
C32 C27 C28 C33 -161.08(14) . . . . ?
C32 C42 C43 C44 178.68(14) . . . . ?
C32 C42 C43 C48 -1.5(2) . . . . ?
C32 C42 C47 C46 -178.13(14) . . . . ?
C32 C42 C47 C50 2.7(2) . . . . ?
C33 C28 C29 C30 166.84(14) . . . . ?
C33 C34 C35 C36 -0.5(2) . . . . ?
C34 C33 C38 C37 -1.5(2) . . . . ?
C34 C33 C38 C41 176.04(15) . . . . ?
C34 C35 C36 C37 0.7(2) . . . . ?
C34 C35 C36 C40 -178.36(16) . . . . ?
C35 C36 C37 C38 -1.4(2) . . . . ?
C36 C37 C38 C33 1.8(2) . . . . ?
C36 C37 C38 C41 -175.82(16) . . . . ?
C38 C33 C34 C35 0.9(2) . . . . ?
C38 C33 C34 C39 -172.88(14) . . . . ?
C39 C34 C35 C36 173.31(15) . . . . ?
C40 C36 C37 C38 177.70(16) . . . . ?
C42 C43 C44 C45 -0.9(2) . . . . ?
C43 C42 C47 C46 -2.1(2) . . . . ?
C43 C42 C47 C50 178.71(15) . . . . ?
C43 C44 C45 C46 -1.6(3) . . . . ?
C43 C44 C45 C49 176.82(17) . . . . ?
C44 C45 C46 C47 2.3(3) . . . . ?
C45 C46 C47 C42 -0.5(2) . . . . ?
C45 C46 C47 C50 178.70(16) . . . . ?
C47 C42 C43 C44 2.8(2) . . . . ?
C47 C42 C43 C48 -177.39(14) . . . . ?
C48 C43 C44 C45 179.26(15) . . . . ?
C49 C45 C46 C47 -176.10(17) . . . . ?
C51 Fe1 C1 O2 -78.37(14) . . . . ?
C51 Fe1 C1 C3 104.04(18) . . . . ?
C52 Fe1 C1 O2 99.74(11) . . . . ?
C52 Fe1 C1 C3 -77.85(18) . . . . ?
C53 Fe1 C1 O2 -167.70(11) . . . . ?
C53 Fe1 C1 C3 14.71(17) . . . . ?
Fe2 O6 C55 O7 0.2(2) . . . . ?
Fe2 O6 C55 C80 174.44(12) . . . . ?
Fe2 C54 C56 C57 124.99(19) . . . . ?
Fe2 C54 C56 C61 -54.1(3) . . . . ?
O6 Fe2 C54 O7 -1.34(11) . . . . ?
O6 Fe2 C54 C56 174.7(2) . . . . ?
O6 C55 C80 C81 123.87(19) . . . . ?
O6 C55 C80 C85 -54.3(2) . . . . ?
O7 C54 C56 C57 -58.82(19) . . . . ?
O7 C54 C56 C61 122.10(16) . . . . ?
O7 C55 C80 C81 -61.9(2) . . . . ?
O7 C55 C80 C85 119.94(17) . . . . ?
C54 O7 C55 O6 -1.3(2) . . . . ?
C54 O7 C55 C80 -175.67(14) . . . . ?
C54 C56 C57 C58 175.98(15) . . . . ?
C54 C56 C57 C62 -12.7(2) . . . . ?
C54 C56 C61 C60 -176.59(15) . . . . ?
C54 C56 C61 C71 2.3(3) . . . . ?
C55 O7 C54 Fe2 1.82(17) . . . . ?
C55 O7 C54 C56 -175.52(14) . . . . ?
C55 C80 C81 C82 175.46(16) . . . . ?
C55 C80 C81 C86 -15.1(3) . . . . ?
C55 C80 C85 C84 -174.86(16) . . . . ?
C55 C80 C85 C95 6.8(2) . . . . ?
C56 C57 C58 C59 2.0(3) . . . . ?
C56 C57 C62 C63 113.59(19) . . . . ?
C56 C57 C62 C67 -78.6(2) . . . . ?
C56 C61 C71 C72 116.0(2) . . . . ?
C56 C61 C71 C76 -71.5(3) . . . . ?
C57 C56 C61 C60 4.3(2) . . . . ?
C57 C56 C61 C71 -176.80(16) . . . . ?
C57 C58 C59 C60 1.5(3) . . . . ?
C57 C62 C63 C64 168.09(15) . . . . ?
C57 C62 C63 C68 -10.1(2) . . . . ?
C57 C62 C67 C66 -168.57(14) . . . . ?
C57 C62 C67 C70 8.4(2) . . . . ?
C58 C57 C62 C63 -74.7(2) . . . . ?
C58 C57 C62 C67 93.09(18) . . . . ?
C58 C59 C60 C61 -2.2(3) . . . . ?
C59 C60 C61 C56 -0.8(3) . . . . ?
C59 C60 C61 C71 -179.77(16) . . . . ?
C60 C61 C71 C72 -65.1(3) . . . . ?
C60 C61 C71 C76 107.4(2) . . . . ?
C61 C56 C57 C58 -4.9(2) . . . . ?
C61 C56 C57 C62 166.36(15) . . . . ?
C61 C71 C72 C73 175.6(2) . . . . ?
C61 C71 C72 C77 -1.9(3) . . . . ?
C61 C71 C76 C75 -174.1(2) . . . . ?
C61 C71 C76 C79 5.2(3) . . . . ?
C62 C57 C58 C59 -170.18(16) . . . . ?
C62 C63 C64 C65 -0.1(3) . . . . ?
C63 C62 C67 C66 -0.4(2) . . . . ?
C63 C62 C67 C70 176.53(15) . . . . ?
C63 C64 C65 C66 -0.2(3) . . . . ?
C63 C64 C65 C69 179.20(17) . . . . ?
C65 C66 C67 C62 0.2(2) . . . . ?
C65 C66 C67 C70 -176.85(16) . . . . ?
C67 C66 C65 C64 0.1(3) . . . . ?
C67 C66 C65 C69 -179.29(16) . . . . ?
C67 C62 C63 C64 0.4(2) . . . . ?
C67 C62 C63 C68 -177.80(16) . . . . ?
C68 C63 C64 C65 178.10(18) . . . . ?
C71 C72 C73 C74 -2.3(4) . . . . ?
C72 C71 C76 C75 -1.6(4) . . . . ?
C72 C71 C76 C79 177.7(2) . . . . ?
C72 C73 C74 C75 0.1(5) . . . . ?
C72 C73 C74 C78 179.1(3) . . . . ?
C73 C74 C75 C76 1.4(5) . . . . ?
C74 C75 C76 C71 -0.7(4) . . . . ?
C74 C75 C76 C79 -180.0(3) . . . . ?
C76 C71 C72 C73 3.1(4) . . . . ?
C76 C71 C72 C77 -174.4(2) . . . . ?
C77 C72 C73 C74 175.3(3) . . . . ?
C78 C74 C75 C76 -177.6(3) . . . . ?
C80 C81 C82 C83 1.4(3) . . . . ?
C80 C81 C86 C87 121.4(2) . . . . ?
C80 C81 C86 C91 -70.6(2) . . . . ?
C80 C85 C95 C96 86.6(2) . . . . ?
C80 C85 C95 C100 -96.4(2) . . . . ?
C81 C80 C85 C84 6.9(3) . . . . ?
C81 C80 C85 C95 -171.39(16) . . . . ?
C81 C82 C83 C84 2.9(3) . . . . ?
C81 C86 C87 C88 167.23(17) . . . . ?
C81 C86 C87 C92 -10.4(3) . . . . ?
C81 C86 C91 C90 -166.57(18) . . . . ?
C81 C86 C91 C94 11.5(3) . . . . ?
C82 C81 C86 C87 -69.0(2) . . . . ?
C82 C81 C86 C91 99.0(2) . . . . ?
C82 C83 C84 C85 -2.4(3) . . . . ?
C83 C84 C85 C80 -2.5(3) . . . . ?
C83 C84 C85 C95 175.94(18) . . . . ?
C84 C85 C95 C96 -91.7(2) . . . . ?
C84 C85 C95 C100 85.2(2) . . . . ?
C85 C80 C81 C82 -6.4(3) . . . . ?
C85 C80 C81 C86 163.05(17) . . . . ?
C85 C95 C96 C97 177.7(2) . . . . ?
C85 C95 C96 C101 -3.0(3) . . . . ?
C85 C95 C100 C99 -178.94(18) . . . . ?
C85 C95 C100 C103 -1.0(3) . . . . ?
C86 C81 C82 C83 -169.0(2) . . . . ?
C86 C87 C88 C89 -2.0(3) . . . . ?
C87 C86 C91 C90 1.5(3) . . . . ?
C87 C86 C91 C94 179.58(19) . . . . ?
C87 C88 C89 C90 3.3(3) . . . . ?
C87 C88 C89 C93 -175.9(2) . . . . ?
C88 C89 C90 C91 -2.3(3) . . . . ?
C89 C90 C91 C86 -0.1(3) . . . . ?
C89 C90 C91 C94 -178.2(2) . . . . ?
C91 C86 C87 C88 -0.5(3) . . . . ?
C91 C86 C87 C92 -178.13(18) . . . . ?
C92 C87 C88 C89 175.7(2) . . . . ?
C93 C89 C90 C91 177.0(2) . . . . ?
C95 C96 C97 C98 0.4(4) . . . . ?
C96 C95 C100 C99 -2.0(3) . . . . ?
C96 C95 C100 C103 175.9(2) . . . . ?
C96 C97 C98 C99 -0.2(3) . . . . ?
C96 C97 C98 C102 179.6(2) . . . . ?
C97 C98 C99 C100 -1.2(3) . . . . ?
C98 C99 C100 C95 2.3(3) . . . . ?
C98 C99 C100 C103 -175.6(2) . . . . ?
C100 C95 C96 C97 0.7(3) . . . . ?
C100 C95 C96 C101 -180.0(2) . . . . ?
C101 C96 C97 C98 -178.9(2) . . . . ?
C102 C98 C99 C100 179.0(2) . . . . ?
C104 Fe2 C54 O7 -93.64(14) . . . . ?
C104 Fe2 C54 C56 82.4(2) . . . . ?
C105 Fe2 C54 O7 76.38(18) . . . . ?
C105 Fe2 C54 C56 -107.5(2) . . . . ?
C106 Fe2 C54 O7 168.26(13) . . . . ?
C106 Fe2 C54 C56 -15.7(2) . . . . ?
C107 O11 C109 C110 174.33(18) . . . . ?
C109 O11 C107 C108 -178.14(17) . . . . ?
C111 O12 C113 C114 -176.5(5) . . . . ?
C113 O12 C111 C112 -179.9(5) . . . . ?
